data_4064736
loop_
_publ_author_name
'Fleischhauer, Sebastian'
'Eichele, Klaus'
'Schellenberg, Inga'
'P\"ottgen, Rainer'
'Wesemann, Lars'

_publ_section_title
;
 Cobalt, Rhodium, Iridium, and Ruthenium Carbonyl Complexes with
 Stanna-closo-dodecaborate:103Rh NMR,119Sn M\"ossbauer Spectroscopy, and
 Solid-State119Sn NMR
;
_journal_issue 11
_journal_name_full Organometallics
_journal_page_first 3200
_journal_paper_doi 10.1021/om200301v
_journal_volume 30
_journal_year 2011
_chemical_formula_moiety 'C52 H83 B33 N5 O2 Rh1 Sn3'
_chemical_formula_sum 'C46 H135 B33 N8.5 Na0.5 O2 Rh Sn3'
_chemical_formula_weight 1666.83
_chemical_name_systematic
;
 ?
;
_space_group_IT_number 15
_symmetry_cell_setting monoclinic
_symmetry_space_group_name_Hall '-C 2yc'
_symmetry_space_group_name_H-M 'C 1 2/c 1'
_atom_sites_solution_hydrogens geom
_atom_sites_solution_primary direct
_atom_sites_solution_secondary difmap
_audit_creation_method SHELXL-97
_cell_angle_alpha 90.00
_cell_angle_beta 96.259(7)
_cell_angle_gamma 90.00
_cell_formula_units_Z 8
_cell_length_a 17.0539(15)
_cell_length_b 29.5348(18)
_cell_length_c 36.649(3)
_cell_measurement_reflns_used 34991
_cell_measurement_temperature 173(2)
_cell_measurement_theta_max 50.02
_cell_measurement_theta_min 4.80
_cell_volume 18349(2)
_computing_cell_refinement 'Stoe X-Area'
_computing_data_collection 'Stoe WinXpose'
_computing_data_reduction 'Stoe X-Area'
_computing_molecular_graphics ORTEP3
_computing_publication_material SHELX97
_computing_structure_refinement 'SHELXL-97 (Sheldrick, 1997)'
_computing_structure_solution 'SHELXS-97 (Sheldrick, 1990)'
_diffrn_ambient_temperature 173(2)
_diffrn_measured_fraction_theta_full 0.981
_diffrn_measured_fraction_theta_max 0.981
_diffrn_measurement_device_type 'Stoe IPDS 2T'
_diffrn_measurement_method 'OMEGA SCANS'
_diffrn_radiation_monochromator graphite
_diffrn_radiation_source 'fine-focus sealed tube'
_diffrn_radiation_type MoK\a
_diffrn_radiation_wavelength 0.71073
_diffrn_reflns_av_R_equivalents 0.1113
_diffrn_reflns_av_sigmaI/netI 0.0946
_diffrn_reflns_limit_h_max 20
_diffrn_reflns_limit_h_min -20
_diffrn_reflns_limit_k_max 34
_diffrn_reflns_limit_k_min -32
_diffrn_reflns_limit_l_max 43
_diffrn_reflns_limit_l_min -40
_diffrn_reflns_number 55200
_diffrn_reflns_theta_full 25.03
_diffrn_reflns_theta_max 25.03
_diffrn_reflns_theta_min 5.68
_exptl_absorpt_coefficient_mu 1.022
_exptl_absorpt_correction_T_max 0.9064
_exptl_absorpt_correction_T_min 0.7436
_exptl_absorpt_correction_type numerical
_exptl_absorpt_process_details 'Stoe XRED, XSHAPE'
_exptl_crystal_colour yellow
_exptl_crystal_density_diffrn 1.207
_exptl_crystal_density_method 'not measured'
_exptl_crystal_description prism
_exptl_crystal_F_000 6816
_exptl_crystal_size_max 0.13
_exptl_crystal_size_mid 0.11
_exptl_crystal_size_min 0.10
_refine_diff_density_max 0.721
_refine_diff_density_min -1.119
_refine_diff_density_rms 0.113
_refine_ls_extinction_method none
_refine_ls_goodness_of_fit_ref 1.084
_refine_ls_hydrogen_treatment constr
_refine_ls_matrix_type full
_refine_ls_number_parameters 842
_refine_ls_number_reflns 15913
_refine_ls_number_restraints 74
_refine_ls_restrained_S_all 1.084
_refine_ls_R_factor_all 0.1315
_refine_ls_R_factor_gt 0.0861
_refine_ls_shift/su_max 0.008
_refine_ls_shift/su_mean 0.000
_refine_ls_structure_factor_coef Fsqd
_refine_ls_weighting_details 'calc w=1/[\s^2^(Fo^2^)+(0.0531P)^2^+239.9832P] where P=(Fo^2^+2Fc^2^)/3'
_refine_ls_weighting_scheme calc
_refine_ls_wR_factor_gt 0.1866
_refine_ls_wR_factor_ref 0.2041
_reflns_number_gt 10389
_reflns_number_total 15913
_reflns_threshold_expression >2sigma(I)
_cod_data_source_file om200301v_si_002.cif
_cod_data_source_block sf66
_cod_original_cell_volume 18349(3)
_cod_original_sg_symbol_H-M C2/c
_cod_original_formula_sum 'C46 H135 B33 N8.50 Na0.50 O2 Rh Sn3'
_cod_database_code 4064736

loop_
_symmetry_equiv_pos_as_xyz
'x, y, z'
'-x, y, -z+1/2'
'x+1/2, y+1/2, z'
'-x+1/2, y+1/2, -z+1/2'
'-x, -y, -z'
'x, -y, z-1/2'
'-x+1/2, -y+1/2, -z'
'x+1/2, -y+1/2, z-1/2'

loop_
_atom_site_label
_atom_site_type_symbol
_atom_site_fract_x
_atom_site_fract_y
_atom_site_fract_z
_atom_site_U_iso_or_equiv
_atom_site_adp_type
_atom_site_occupancy
_atom_site_symmetry_multiplicity
_atom_site_calc_flag
_atom_site_refinement_flags
_atom_site_disorder_assembly
_atom_site_disorder_group
O1 O 0.7904(5) 0.4139(3) 0.1825(2) 0.083(2) Uani 1 1 d U . .
C1 C 0.7822(6) 0.4146(4) 0.1508(3) 0.058(3) Uani 1 1 d U . .
N1 N 0.1381(4) 0.4373(3) 0.0559(2) 0.052(2) Uani 1 1 d . . .
N2 N 1.0472(4) 0.0953(3) 0.0568(2) 0.052(2) Uani 1 1 d . . .
O2 O 0.7556(8) 0.4171(5) 0.0167(3) 0.142(5) Uani 1 1 d U . .
C2 C 0.7623(7) 0.4159(5) 0.0480(4) 0.085(4) Uani 1 1 d U . .
C205 C 1.1234(6) 0.0347(4) 0.0245(3) 0.067(3) Uani 1 1 d . . .
H20A H 1.1194 0.0159 0.0031 0.080 Uiso 1 1 calc R . .
H20B H 1.1288 0.0161 0.0461 0.080 Uiso 1 1 calc R . .
H20C H 1.1686 0.0541 0.0246 0.080 Uiso 1 1 calc R . .
C204 C 1.0485(6) 0.0638(4) 0.0242(3) 0.064(3) Uani 1 1 d . . .
H20D H 1.0429 0.0818 0.0019 0.077 Uiso 1 1 calc R . .
H20E H 1.0032 0.0438 0.0233 0.077 Uiso 1 1 calc R . .
C207 C 1.1195(6) 0.1268(4) 0.0619(3) 0.067(3) Uani 1 1 d . . .
H20F H 1.1134 0.1472 0.0821 0.080 Uiso 1 1 calc R . .
H20G H 1.1661 0.1086 0.0688 0.080 Uiso 1 1 calc R . .
C206 C 1.1331(7) 0.1539(5) 0.0297(3) 0.079(4) Uani 1 1 d . . .
H20H H 1.1789 0.1726 0.0354 0.095 Uiso 1 1 calc R . .
H20I H 1.0881 0.1728 0.0229 0.095 Uiso 1 1 calc R . .
H20J H 1.1413 0.1342 0.0096 0.095 Uiso 1 1 calc R . .
C202 C 0.8978(6) 0.1014(5) 0.0471(4) 0.091(4) Uani 1 1 d . . .
H20K H 0.8552 0.1226 0.0427 0.109 Uiso 1 1 calc R . .
H20L H 0.8937 0.0859 0.0699 0.109 Uiso 1 1 calc R . .
H20M H 0.8952 0.0798 0.0275 0.109 Uiso 1 1 calc R . .
C201 C 1.0324(10) 0.0949(4) 0.1259(3) 0.091(4) Uani 1 1 d . . .
H20N H 1.0346 0.0746 0.1464 0.109 Uiso 1 1 calc R . .
H20O H 0.9813 0.1089 0.1223 0.109 Uiso 1 1 calc R . .
H20P H 1.0721 0.1179 0.1307 0.109 Uiso 1 1 calc R . .
C203 C 0.9745(6) 0.1261(4) 0.0493(3) 0.071(3) Uani 1 1 d . . .
H20Q H 0.9757 0.1485 0.0687 0.085 Uiso 1 1 calc R . .
H20R H 0.9776 0.1420 0.0264 0.085 Uiso 1 1 calc R . .
C200 C 1.0474(9) 0.0684(4) 0.0911(3) 0.082(4) Uani 1 1 d . . .
H20S H 1.0980 0.0534 0.0958 0.099 Uiso 1 1 calc R . .
H20T H 1.0074 0.0451 0.0871 0.099 Uiso 1 1 calc R . .
C105 C -0.0004(6) 0.4269(4) 0.0219(4) 0.072(3) Uani 1 1 d . . .
H10A H -0.0331 0.4364 0.0003 0.108 Uiso 1 1 calc R . .
H10B H -0.0247 0.4354 0.0433 0.108 Uiso 1 1 calc R . .
H10C H 0.0057 0.3946 0.0214 0.108 Uiso 1 1 calc R . .
C103 C 0.1748(8) 0.3633(5) 0.0264(4) 0.085(4) Uani 1 1 d . . .
H10D H 0.1826 0.3316 0.0313 0.128 Uiso 1 1 calc R . .
H10E H 0.2226 0.3763 0.0195 0.128 Uiso 1 1 calc R . .
H10F H 0.1333 0.3672 0.0067 0.128 Uiso 1 1 calc R . .
C104 C 0.0810(7) 0.4495(4) 0.0229(4) 0.077(3) Uani 1 1 d . . .
H10G H 0.1042 0.4412 0.0008 0.092 Uiso 1 1 calc R . .
H10H H 0.0738 0.4821 0.0225 0.092 Uiso 1 1 calc R . .
C102 C 0.1522(9) 0.3869(5) 0.0605(4) 0.102(5) Uani 1 1 d . . .
H10I H 0.1046 0.3729 0.0676 0.122 Uiso 1 1 calc R . .
H10J H 0.1939 0.3821 0.0803 0.122 Uiso 1 1 calc R . .
C100 C 0.2181(7) 0.4585(5) 0.0502(4) 0.092(4) Uani 1 1 d . . .
H10K H 0.2575 0.4478 0.0693 0.111 Uiso 1 1 calc R . .
H10L H 0.2334 0.4483 0.0268 0.111 Uiso 1 1 calc R . .
C101 C 0.2173(8) 0.5099(5) 0.0507(5) 0.114(6) Uani 1 1 d . . .
H10M H 0.2689 0.5210 0.0473 0.171 Uiso 1 1 calc R . .
H10N H 0.2028 0.5203 0.0738 0.171 Uiso 1 1 calc R . .
H10O H 0.1799 0.5208 0.0312 0.171 Uiso 1 1 calc R . .
B100 B 0.5010(6) 0.4411(4) 0.0761(3) 0.050(3) Uani 1 1 d . . .
H100 H 0.5095 0.4647 0.0536 0.060 Uiso 1 1 calc R . .
B101 B 0.5074(6) 0.3775(4) 0.0710(3) 0.048(3) Uani 1 1 d . . .
H101 H 0.5196 0.3608 0.0454 0.058 Uiso 1 1 calc R . .
B102 B 0.4178(6) 0.4052(4) 0.0741(3) 0.055(3) Uani 1 1 d . . .
H102 H 0.3741 0.4058 0.0496 0.066 Uiso 1 1 calc R . .
B103 B 0.5280(7) 0.4568(5) 0.1255(4) 0.063(3) Uani 1 1 d . . .
H103 H 0.5531 0.4898 0.1344 0.076 Uiso 1 1 calc R . .
B104 B 0.4288(7) 0.4518(5) 0.1055(4) 0.063(3) Uani 1 1 d . . .
H104 H 0.3922 0.4825 0.1015 0.075 Uiso 1 1 calc R . .
B105 B 0.5383(8) 0.3533(6) 0.1183(4) 0.071(4) Uani 1 1 d . . .
H105 H 0.5699 0.3209 0.1227 0.085 Uiso 1 1 calc R . .
B106 B 0.4583(8) 0.4286(6) 0.1502(4) 0.076(4) Uani 1 1 d . . .
H106 H 0.4406 0.4442 0.1752 0.091 Uiso 1 1 calc R . .
B107 B 0.5507(8) 0.4026(4) 0.1510(3) 0.059(3) Uani 1 1 d . . .
H107 H 0.5916 0.4016 0.1764 0.071 Uiso 1 1 calc R . .
B108 B 0.4393(7) 0.3543(5) 0.0995(4) 0.062(3) Uani 1 1 d . . .
H108 H 0.4097 0.3220 0.0920 0.075 Uiso 1 1 calc R . .
B109 B 0.4655(8) 0.3701(5) 0.1461(4) 0.070(4) Uani 1 1 d . . .
H109 H 0.4529 0.3480 0.1689 0.084 Uiso 1 1 calc R . .
B110 B 0.3901(7) 0.3990(5) 0.1188(4) 0.071(4) Uani 1 1 d . . .
H110 H 0.3277 0.3957 0.1233 0.085 Uiso 1 1 calc R . .
N3 N 0.6038(5) 0.2183(3) 0.0585(2) 0.053(2) Uani 1 1 d . . .
B200 B 0.9603(7) 0.5220(5) 0.1294(4) 0.063(3) Uani 1 1 d . . .
H200 H 0.9997 0.4940 0.1390 0.076 Uiso 1 1 calc R . .
B300 B 0.9549(7) 0.3106(4) 0.0711(3) 0.050(3) Uani 1 1 d . . .
H300 H 0.9628 0.3301 0.0462 0.060 Uiso 1 1 calc R . .
B201 B 0.8428(7) 0.6131(5) 0.1012(4) 0.069(4) Uani 1 1 d . . .
H201 H 0.8063 0.6426 0.0923 0.083 Uiso 1 1 calc R . .
B202 B 0.8373(7) 0.5638(4) 0.0739(4) 0.059(3) Uani 1 1 d . . .
H202 H 0.7982 0.5628 0.0480 0.071 Uiso 1 1 calc R . .
B203 B 0.8754(7) 0.5405(4) 0.1542(3) 0.056(3) Uani 1 1 d . . .
H203 H 0.8606 0.5245 0.1797 0.067 Uiso 1 1 calc R . .
B204 B 0.7999(8) 0.5659(5) 0.1202(4) 0.062(3) Uani 1 1 d . . .
H204 H 0.7367 0.5660 0.1238 0.075 Uiso 1 1 calc R . .
B301 B 1.0204(8) 0.2832(5) 0.1443(4) 0.070(4) Uani 1 1 d . . .
H301 H 1.0698 0.2857 0.1662 0.084 Uiso 1 1 calc R . .
B302 B 0.9643(7) 0.2507(4) 0.0717(3) 0.057(3) Uani 1 1 d . . .
H302 H 0.9776 0.2323 0.0471 0.068 Uiso 1 1 calc R . .
B303 B 0.8680(7) 0.2723(4) 0.0741(3) 0.057(3) Uani 1 1 d . . .
H303 H 0.8212 0.2669 0.0514 0.068 Uiso 1 1 calc R . .
B304 B 0.9913(7) 0.3307(4) 0.1191(4) 0.059(3) Uani 1 1 d . . .
H304 H 1.0231 0.3627 0.1253 0.071 Uiso 1 1 calc R . .
B305 B 1.0357(7) 0.2859(4) 0.0972(4) 0.061(3) Uani 1 1 d . . .
H305 H 1.0948 0.2905 0.0884 0.074 Uiso 1 1 calc R . .
B205 B 0.9969(7) 0.5698(4) 0.1103(4) 0.060(3) Uani 1 1 d . . .
H205 H 1.0604 0.5718 0.1074 0.072 Uiso 1 1 calc R . .
B306 B 0.9024(7) 0.2273(4) 0.1032(4) 0.058(3) Uani 1 1 d . . .
H306 H 0.8750 0.1937 0.0987 0.069 Uiso 1 1 calc R . .
B206 B 0.9374(6) 0.5367(4) 0.0801(4) 0.056(3) Uani 1 1 d . . .
H206 H 0.9625 0.5182 0.0580 0.067 Uiso 1 1 calc R . .
B307 B 0.8511(7) 0.2710(4) 0.1240(3) 0.059(3) Uani 1 1 d . . .
H307 H 0.7925 0.2651 0.1330 0.071 Uiso 1 1 calc R . .
C107 C 0.1629(8) 0.4498(7) 0.1249(4) 0.124(7) Uani 1 1 d . . .
H10P H 0.1373 0.4603 0.1454 0.186 Uiso 1 1 calc R . .
H10Q H 0.2087 0.4681 0.1225 0.186 Uiso 1 1 calc R . .
H10R H 0.1785 0.4188 0.1288 0.186 Uiso 1 1 calc R . .
B308 B 0.9370(9) 0.2458(5) 0.1485(4) 0.072(4) Uani 1 1 d . . .
H308 H 0.9327 0.2243 0.1727 0.086 Uiso 1 1 calc R . .
B207 B 0.8662(9) 0.5989(5) 0.1487(4) 0.076(4) Uani 1 1 d . . .
H207 H 0.8451 0.6194 0.1707 0.091 Uiso 1 1 calc R . .
B208 B 0.9414(9) 0.6186(5) 0.1229(5) 0.079(4) Uani 1 1 d . . .
H208 H 0.9685 0.6520 0.1282 0.094 Uiso 1 1 calc R . .
B209 B 0.9252(7) 0.5953(4) 0.0772(4) 0.061(3) Uani 1 1 d . . .
H209 H 0.9420 0.6135 0.0531 0.073 Uiso 1 1 calc R . .
B309 B 0.9249(7) 0.3066(4) 0.1506(4) 0.060(3) Uani 1 1 d . . .
H309 H 0.9133 0.3231 0.1764 0.072 Uiso 1 1 calc R . .
B210 B 0.9611(9) 0.5721(5) 0.1537(4) 0.077(4) Uani 1 1 d . . .
H210 H 1.0017 0.5753 0.1790 0.092 Uiso 1 1 calc R . .
C106 C 0.1063(9) 0.4534(7) 0.0900(4) 0.115(6) Uani 1 1 d . . .
H10S H 0.0592 0.4362 0.0933 0.138 Uiso 1 1 calc R . .
H10T H 0.0906 0.4849 0.0866 0.138 Uiso 1 1 calc R . .
B310 B 1.0056(8) 0.2345(4) 0.1164(4) 0.066(4) Uani 1 1 d . . .
H310 H 1.0459 0.2054 0.1205 0.079 Uiso 1 1 calc R . .
N4 N 0.2895(6) 0.2491(3) 0.1598(3) 0.072(3) Uiso 1 1 d . . .
C307 C 0.6461(6) 0.2892(4) 0.0263(4) 0.068(3) Uani 1 1 d . . .
H39G H 0.6688 0.2985 0.0047 0.103 Uiso 0.649(12) 1 calc PR A 2
H39H H 0.6795 0.2987 0.0477 0.103 Uiso 0.649(12) 1 calc PR A 2
H39I H 0.5949 0.3027 0.0264 0.103 Uiso 0.649(12) 1 calc PR A 2
H39J H 0.6622 0.3201 0.0303 0.103 Uiso 0.351(12) 1 d PR A 1
H39K H 0.5989 0.2882 0.0095 0.103 Uiso 0.351(12) 1 d PR A 1
H39L H 0.6872 0.2727 0.0162 0.103 Uiso 0.351(12) 1 d PR A 1
C305 C 0.4633(7) 0.2352(5) 0.0311(4) 0.096(4) Uani 1 1 d . . .
H39M H 0.4145 0.2478 0.0371 0.144 Uiso 0.649(12) 1 calc PR A 2
H39N H 0.4554 0.2041 0.0240 0.144 Uiso 0.649(12) 1 calc PR A 2
H39O H 0.4814 0.2519 0.0112 0.144 Uiso 0.649(12) 1 calc PR A 2
H39P H 0.4273 0.2280 0.0099 0.144 Uiso 0.351(12) 1 d PR A 1
H39Q H 0.4713 0.2674 0.0324 0.144 Uiso 0.351(12) 1 d PR A 1
H39R H 0.4419 0.2251 0.0529 0.144 Uiso 0.351(12) 1 d PR A 1
N5 N 0.0000 0.4365(7) 0.2500 0.118(6) Uiso 1 2 d SD . .
C301 C 0.6356(9) 0.2051(6) 0.1280(3) 0.110(6) Uani 1 1 d . . .
H39A H 0.6736 0.2127 0.1484 0.165 Uiso 0.649(12) 1 calc PR A 2
H39B H 0.6338 0.1728 0.1250 0.165 Uiso 0.649(12) 1 calc PR A 2
H39C H 0.5846 0.2160 0.1326 0.165 Uiso 0.649(12) 1 calc PR A 2
H39D H 0.6120 0.1968 0.1497 0.165 Uiso 0.351(12) 1 d PR A 1
H39E H 0.6588 0.2346 0.1313 0.165 Uiso 0.351(12) 1 d PR A 1
H39F H 0.6758 0.1835 0.1238 0.165 Uiso 0.351(12) 1 d PR A 1
C406 C 0.2648(9) 0.2472(5) 0.0894(4) 0.100(4) Uiso 1 1 d . . .
H49G H 0.2837 0.2353 0.0676 0.150 Uiso 0.649(12) 1 calc PR A 2
H49H H 0.2651 0.2796 0.0885 0.150 Uiso 0.649(12) 1 calc PR A 2
H49I H 0.2121 0.2366 0.0910 0.150 Uiso 0.649(12) 1 calc PR A 2
H49J H 0.2264 0.2395 0.0692 0.150 Uiso 0.351(12) 1 d PR A 1
H49K H 0.3113 0.2291 0.0883 0.150 Uiso 0.351(12) 1 d PR A 1
H49L H 0.2783 0.2786 0.0880 0.150 Uiso 0.351(12) 1 d PR A 1
C303 C 0.6685(10) 0.1408(5) 0.0502(6) 0.125(7) Uani 1 1 d . . .
H39S H 0.6569 0.1092 0.0470 0.187 Uiso 0.649(12) 1 calc PR A 2
H39T H 0.7031 0.1451 0.0724 0.187 Uiso 0.649(12) 1 calc PR A 2
H39U H 0.6935 0.1517 0.0297 0.187 Uiso 0.649(12) 1 calc PR A 2
H39V H 0.7164 0.1279 0.0434 0.187 Uiso 0.351(12) 1 d PR A 1
H39W H 0.6250 0.1312 0.0331 0.187 Uiso 0.351(12) 1 d PR A 1
H39X H 0.6602 0.1309 0.0744 0.187 Uiso 0.351(12) 1 d PR A 1
C405 C 0.4341(12) 0.2427(7) 0.1877(5) 0.141(7) Uiso 1 1 d . . .
H49X H 0.4669 0.2294 0.2078 0.211 Uiso 0.649(12) 1 calc PR A 2
H49Y H 0.4401 0.2750 0.1885 0.211 Uiso 0.649(12) 1 calc PR A 2
H49C H 0.4494 0.2314 0.1649 0.211 Uiso 0.649(12) 1 calc PR A 2
H49D H 0.4780 0.2227 0.1864 0.211 Uiso 0.351(12) 1 d PR A 1
H49E H 0.4210 0.2441 0.2125 0.211 Uiso 0.351(12) 1 d PR A 1
H49F H 0.4477 0.2724 0.1798 0.211 Uiso 0.351(12) 1 d PR A 1
C300 C 0.6598(11) 0.2272(9) 0.0927(5) 0.090(7) Uani 0.649(12) 1 d P A 2
H30A H 0.6637 0.2597 0.0965 0.108 Uiso 0.649(12) 1 calc PR A 2
H30B H 0.7117 0.2163 0.0886 0.108 Uiso 0.649(12) 1 calc PR A 2
C304 C 0.5231(9) 0.2379(7) 0.0636(5) 0.075(6) Uani 0.649(12) 1 d P A 2
H30C H 0.5028 0.2221 0.0838 0.090 Uiso 0.649(12) 1 calc PR A 2
H30D H 0.5298 0.2694 0.0706 0.090 Uiso 0.649(12) 1 calc PR A 2
C302 C 0.5943(11) 0.1661(6) 0.0526(5) 0.070(5) Uani 0.649(12) 1 d P A 2
H30E H 0.5685 0.1538 0.0727 0.084 Uiso 0.649(12) 1 calc PR A 2
H30F H 0.5597 0.1610 0.0302 0.084 Uiso 0.649(12) 1 calc PR A 2
C306 C 0.6381(9) 0.2373(5) 0.0266(4) 0.055(4) Uani 0.649(12) 1 d P A 2
H30G H 0.6056 0.2281 0.0044 0.066 Uiso 0.649(12) 1 calc PR A 2
H30H H 0.6900 0.2242 0.0257 0.066 Uiso 0.649(12) 1 calc PR A 2
C323 C 0.6302(17) 0.2697(9) 0.0603(7) 0.052(8) Uani 0.351(12) 1 d P A 1
H32A H 0.5890 0.2873 0.0699 0.063 Uiso 0.351(12) 1 calc PR A 1
H32B H 0.6773 0.2724 0.0776 0.063 Uiso 0.351(12) 1 calc PR A 1
C320 C 0.5399(17) 0.2114(11) 0.0280(9) 0.065(9) Uani 0.351(12) 1 d P A 1
H32C H 0.5294 0.1792 0.0258 0.078 Uiso 0.351(12) 1 calc PR A 1
H32D H 0.5595 0.2211 0.0054 0.078 Uiso 0.351(12) 1 calc PR A 1
C322 C 0.571(2) 0.2053(12) 0.0930(7) 0.068(10) Uani 0.351(12) 1 d P A 1
H32E H 0.5477 0.1754 0.0899 0.081 Uiso 0.351(12) 1 calc PR A 1
H32F H 0.5293 0.2264 0.0973 0.081 Uiso 0.351(12) 1 calc PR A 1
C321 C 0.6756(16) 0.1895(12) 0.0508(11) 0.078(11) Uani 0.351(12) 1 d P A 1
H32G H 0.6909 0.1988 0.0272 0.094 Uiso 0.351(12) 1 calc PR A 1
H32H H 0.7189 0.1972 0.0691 0.094 Uiso 0.351(12) 1 calc PR A 1
C402 C 0.2944(11) 0.2995(6) 0.1608(5) 0.113(5) Uiso 1 1 d . B .
H49W H 0.3464 0.3088 0.1553 0.136 Uiso 0.650(17) 1 calc PR B 2
H49B H 0.2561 0.3119 0.1418 0.136 Uiso 0.650(17) 1 calc PR B 2
H49A H 0.3327 0.3074 0.1813 0.136 Uiso 0.350(17) 1 d PR B 1
H49V H 0.3172 0.3084 0.1387 0.136 Uiso 0.350(17) 1 d PR B 1
C502 C -0.0494(18) 0.4696(9) 0.2354(8) 0.121(9) Uiso 0.69(2) 1 d PU C 5
H50A H -0.1027 0.4578 0.2313 0.146 Uiso 0.69(2) 1 calc PR C 5
H50B H -0.0335 0.4790 0.2120 0.146 Uiso 0.69(2) 1 calc PR C 5
C503 C -0.048(2) 0.5080(12) 0.2596(9) 0.173(14) Uiso 0.69(2) 1 d PU C 5
H50C H -0.0845 0.5304 0.2492 0.259 Uiso 0.69(2) 1 calc PR C 5
H50D H 0.0042 0.5206 0.2627 0.259 Uiso 0.69(2) 1 calc PR C 5
H50E H -0.0627 0.4986 0.2830 0.259 Uiso 0.69(2) 1 calc PR C 5
C500 C 0.0079(13) 0.4084(7) 0.2163(6) 0.095(7) Uiso 0.69(2) 1 d PDU C 5
H50F H 0.0135 0.4285 0.1957 0.114 Uiso 0.69(2) 1 calc PR C 5
H50G H -0.0398 0.3909 0.2104 0.114 Uiso 0.69(2) 1 calc PR C 5
C501 C 0.0782(16) 0.3765(11) 0.2211(10) 0.157(12) Uiso 0.69(2) 1 d PDU C 5
H50H H 0.0806 0.3594 0.1990 0.236 Uiso 0.69(2) 1 calc PR C 5
H50I H 0.0726 0.3562 0.2411 0.236 Uiso 0.69(2) 1 calc PR C 5
H50J H 0.1258 0.3938 0.2263 0.236 Uiso 0.69(2) 1 calc PR C 5
C550 C -0.114(3) 0.4916(15) 0.2780(11) 0.090(15) Uiso 0.31(2) 1 d PDU C 4
H55A H -0.1676 0.5025 0.2735 0.135 Uiso 0.31(2) 1 calc PR C 4
H55B H -0.0789 0.5167 0.2816 0.135 Uiso 0.31(2) 1 calc PR C 4
H55C H -0.1094 0.4728 0.2995 0.135 Uiso 0.31(2) 1 calc PR C 4
C551 C -0.095(2) 0.4646(13) 0.2459(10) 0.066(11) Uiso 0.31(2) 1 d PDU C 4
H55D H -0.0979 0.4846 0.2248 0.080 Uiso 0.31(2) 1 calc PR C 4
H55E H -0.1357 0.4418 0.2408 0.080 Uiso 0.31(2) 1 calc PR C 4
C571 C 0.073(3) 0.438(3) 0.231(2) 0.21(3) Uiso 0.31(2) 1 d PDU C 4
H57A H 0.1193 0.4325 0.2483 0.254 Uiso 0.31(2) 1 calc PR C 4
H57B H 0.0790 0.4680 0.2203 0.254 Uiso 0.31(2) 1 calc PR C 4
C572 C 0.068(4) 0.403(3) 0.2010(17) 0.15(2) Uiso 0.31(2) 1 d PDU C 4
H57C H 0.1163 0.3857 0.2029 0.231 Uiso 0.31(2) 1 calc PR C 4
H57D H 0.0604 0.4174 0.1775 0.231 Uiso 0.31(2) 1 calc PR C 4
H57E H 0.0248 0.3830 0.2038 0.231 Uiso 0.31(2) 1 calc PR C 4
C403 C 0.2796(17) 0.3181(9) 0.1962(8) 0.124(10) Uiso 0.650(17) 1 d P B 2
H40A H 0.2841 0.3505 0.1956 0.186 Uiso 0.650(17) 1 calc PR B 2
H40B H 0.3176 0.3062 0.2151 0.186 Uiso 0.650(17) 1 calc PR B 2
H40C H 0.2275 0.3100 0.2014 0.186 Uiso 0.650(17) 1 calc PR B 2
C404 C 0.3518(13) 0.2310(8) 0.1904(7) 0.091(7) Uiso 0.650(17) 1 d P B 2
H40D H 0.3380 0.2420 0.2138 0.109 Uiso 0.650(17) 1 calc PR B 2
H40E H 0.3476 0.1982 0.1908 0.109 Uiso 0.650(17) 1 calc PR B 2
C400 C 0.2110(12) 0.2294(7) 0.1636(7) 0.080(6) Uiso 0.650(17) 1 d P B 2
H40F H 0.1900 0.2449 0.1837 0.096 Uiso 0.650(17) 1 calc PR B 2
H40G H 0.1769 0.2371 0.1415 0.096 Uiso 0.650(17) 1 calc PR B 2
C407 C 0.3181(15) 0.2313(9) 0.1228(7) 0.107(8) Uiso 0.650(17) 1 d P B 2
H40H H 0.3714 0.2419 0.1211 0.129 Uiso 0.650(17) 1 calc PR B 2
H40I H 0.3191 0.1984 0.1232 0.129 Uiso 0.650(17) 1 calc PR B 2
C401 C 0.2027(17) 0.1806(10) 0.1696(9) 0.123(9) Uiso 0.650(17) 1 d P B 2
H40J H 0.1482 0.1735 0.1713 0.185 Uiso 0.650(17) 1 calc PR B 2
H40K H 0.2335 0.1721 0.1921 0.185 Uiso 0.650(17) 1 calc PR B 2
H40L H 0.2209 0.1642 0.1495 0.185 Uiso 0.650(17) 1 calc PR B 2
C420 C 0.228(3) 0.3290(15) 0.1624(12) 0.098(14) Uiso 0.350(17) 1 d P B 1
H42A H 0.1894 0.3142 0.1754 0.147 Uiso 0.350(17) 1 calc PR B 1
H42B H 0.2054 0.3360 0.1380 0.147 Uiso 0.350(17) 1 calc PR B 1
H42C H 0.2451 0.3564 0.1749 0.147 Uiso 0.350(17) 1 calc PR B 1
C423 C 0.359(2) 0.2225(13) 0.1610(12) 0.078(11) Uiso 0.350(17) 1 d P B 1
H42D H 0.3737 0.2198 0.1363 0.094 Uiso 0.350(17) 1 calc PR B 1
H42E H 0.3472 0.1923 0.1693 0.094 Uiso 0.350(17) 1 calc PR B 1
C422 C 0.232(3) 0.2413(15) 0.1246(11) 0.098(14) Uiso 0.350(17) 1 d P B 1
H42F H 0.2118 0.2107 0.1255 0.118 Uiso 0.350(17) 1 calc PR B 1
H42G H 0.1881 0.2618 0.1251 0.118 Uiso 0.350(17) 1 calc PR B 1
C424 C 0.236(3) 0.2375(15) 0.1889(13) 0.096(13) Uiso 0.350(17) 1 d P B 1
H42H H 0.2654 0.2450 0.2123 0.115 Uiso 0.350(17) 1 calc PR B 1
H42I H 0.1922 0.2585 0.1856 0.115 Uiso 0.350(17) 1 calc PR B 1
C425 C 0.202(2) 0.1937(14) 0.1935(13) 0.089(13) Uiso 0.350(17) 1 d P B 1
H42J H 0.1670 0.1951 0.2121 0.134 Uiso 0.350(17) 1 calc PR B 1
H42K H 0.2438 0.1724 0.2007 0.134 Uiso 0.350(17) 1 calc PR B 1
H42L H 0.1741 0.1842 0.1707 0.134 Uiso 0.350(17) 1 calc PR B 1
C181 C 0.534(4) 0.379(3) 0.248(2) 0.24(3) Uiso 0.50 1 d PDU D 4
H18A H 0.5564 0.3933 0.2705 0.361 Uiso 0.50 1 calc P E 4
H18B H 0.4781 0.3837 0.2452 0.361 Uiso 0.50 1 calc P F 4
H18C H 0.5566 0.3928 0.2278 0.361 Uiso 0.50 1 calc P G 4
C180 C 0.552(4) 0.330(3) 0.249(4) 0.36(4) Uiso 0.50 1 d PDU D 4
N18 N 0.588(6) 0.302(3) 0.250(5) 0.49(5) Uiso 0.50 1 d PDU D 4
C160 C 0.678(4) 0.276(3) 0.201(2) 0.24(2) Uiso 0.50 1 d PDU H 4
C161 C 0.741(4) 0.312(2) 0.202(2) 0.21(3) Uiso 0.50 1 d PDU H 4
H16A H 0.7322 0.3339 0.2209 0.315 Uiso 0.50 1 calc P I 4
H16B H 0.7379 0.3273 0.1788 0.315 Uiso 0.50 1 calc P J 4
H16C H 0.7919 0.2988 0.2076 0.315 Uiso 0.50 1 calc P K 4
N16 N 0.652(5) 0.246(3) 0.206(3) 0.34(3) Uiso 0.50 1 d PDU H 4
C250 C 0.028(6) 0.030(3) 0.226(4) 0.33(3) Uiso 0.50 1 d PDU . 4
N20 N -0.030(5) 0.029(3) 0.227(3) 0.36(3) Uiso 0.50 1 d PDU . 4
C251 C 0.105(5) 0.051(3) 0.216(3) 0.31(3) Uiso 0.50 1 d PDU L 4
H25A H 0.1051 0.0503 0.1896 0.461 Uiso 0.50 1 calc P M 4
H25B H 0.1484 0.0335 0.2270 0.461 Uiso 0.50 1 calc P N 4
H25C H 0.1090 0.0815 0.2243 0.461 Uiso 0.50 1 calc P O 4
N6 N 0.740(3) 0.4503(16) 0.2754(14) 0.22(2) Uiso 0.50 1 d PDU P 3
C600 C 0.697(2) 0.4296(12) 0.2659(9) 0.106(10) Uiso 0.50 1 d PDU P 3
C601 C 0.618(3) 0.409(2) 0.2565(18) 0.23(2) Uiso 0.50 1 d PDU P 3
H60A H 0.6078 0.3874 0.2753 0.347 Uiso 0.50 1 calc P Q 3
H60B H 0.6168 0.3930 0.2334 0.347 Uiso 0.50 1 calc P R 3
H60C H 0.5782 0.4317 0.2547 0.347 Uiso 0.50 1 calc P S 3
N10 N 0.1825(17) 0.0116(11) 0.1976(8) 0.116(9) Uiso 0.50 1 d PDU T 3
C150 C 0.182(4) 0.0412(14) 0.2116(14) 0.183(19) Uiso 0.50 1 d PDU T 3
C151 C 0.180(5) 0.0881(16) 0.227(2) 0.26(3) Uiso 0.50 1 d PDU T 3
H15A H 0.1392 0.1052 0.2130 0.388 Uiso 0.50 1 calc P U 3
H15B H 0.2300 0.1025 0.2253 0.388 Uiso 0.50 1 calc P V 3
H15C H 0.1696 0.0866 0.2520 0.388 Uiso 0.50 1 calc P W 3
N12 N 0.707(2) 0.3135(10) 0.1941(9) 0.101(9) Uiso 0.50 1 d PDU X 3
C171 C 0.663(3) 0.300(2) 0.207(2) 0.22(2) Uiso 0.50 1 d PDU X 3
C170 C 0.608(4) 0.266(3) 0.222(2) 0.24(3) Uiso 0.50 1 d PDU X 3
H17A H 0.6247 0.2355 0.2162 0.362 Uiso 0.50 1 calc P Y 3
H17B H 0.5554 0.2705 0.2109 0.362 Uiso 0.50 1 calc P Z 3
H17C H 0.6104 0.2688 0.2481 0.362 Uiso 0.50 1 calc P A 3
N90 N 0.284(3) 0.5804(12) 0.1305(11) 0.166(9) Uani 0.50 1 d PD B 3
C901 C 0.346(3) 0.5292(14) 0.1799(12) 0.166(9) Uani 0.50 1 d PD B 3
H90A H 0.3429 0.5463 0.2020 0.249 Uiso 0.50 1 calc P C 3
H90B H 0.4001 0.5233 0.1768 0.249 Uiso 0.50 1 calc P D 3
H90C H 0.3183 0.5011 0.1815 0.249 Uiso 0.50 1 calc P E 3
C900 C 0.308(3) 0.5559(15) 0.1475(12) 0.166(9) Uani 0.50 1 d PD B 3
C190 C 0.055(3) 0.635(3) 0.242(3) 0.36(3) Uiso 0.50 1 d PDU . 3
C191 C 0.127(2) 0.654(2) 0.2268(16) 0.21(2) Uiso 0.50 1 d PDU F 3
H19A H 0.1104 0.6743 0.2073 0.315 Uiso 0.50 1 calc P G 3
H19B H 0.1562 0.6293 0.2175 0.315 Uiso 0.50 1 calc P H 3
H19C H 0.1592 0.6691 0.2459 0.315 Uiso 0.50 1 calc P I 3
N11 N 0.0000 0.635(3) 0.2500 0.47(3) Uiso 1 2 d SDU . 3
Na1 Na 0.0000 0.2455(18) 0.2500 0.49(2) Uiso 1 2 d S . .
Sn1 Sn 0.62191(4) 0.41048(2) 0.100983(19) 0.0502(2) Uani 1 1 d . . .
Sn2 Sn 0.83796(4) 0.49373(2) 0.10325(2) 0.0514(2) Uani 1 1 d . . .
Sn3 Sn 0.85723(4) 0.34392(2) 0.10163(2) 0.0524(2) Uani 1 1 d . . .
Rh1 Rh 0.77180(4) 0.41557(3) 0.09943(2) 0.0482(2) Uani 1 1 d . . .

loop_
_atom_site_aniso_label
_atom_site_aniso_U_11
_atom_site_aniso_U_22
_atom_site_aniso_U_33
_atom_site_aniso_U_23
_atom_site_aniso_U_13
_atom_site_aniso_U_12
O1 0.093(6) 0.104(7) 0.049(5) -0.002(5) -0.008(4) -0.002(5)
C1 0.047(6) 0.060(7) 0.066(7) 0.005(6) -0.005(5) -0.006(5)
N1 0.026(4) 0.073(6) 0.055(5) 0.007(4) 0.001(4) 0.004(4)
N2 0.040(4) 0.056(5) 0.060(5) -0.002(4) -0.004(4) 0.006(4)
O2 0.151(10) 0.221(14) 0.049(6) -0.015(7) -0.008(6) -0.022(9)
C2 0.066(8) 0.121(11) 0.067(8) -0.014(8) 0.001(6) 0.009(7)
C205 0.052(6) 0.070(7) 0.079(8) 0.002(6) 0.005(6) 0.012(5)
C204 0.050(6) 0.073(7) 0.069(7) -0.006(6) -0.002(5) 0.003(5)
C207 0.051(6) 0.075(8) 0.071(8) -0.002(6) -0.009(6) -0.008(6)
C206 0.062(7) 0.092(9) 0.085(9) -0.008(8) 0.008(6) -0.017(7)
C202 0.035(6) 0.095(10) 0.140(13) -0.035(9) -0.002(7) 0.012(6)
C201 0.139(13) 0.076(9) 0.058(7) 0.007(7) 0.013(8) -0.009(8)
C203 0.059(7) 0.072(8) 0.079(8) -0.008(6) -0.002(6) 0.013(6)
C200 0.114(11) 0.067(8) 0.067(8) 0.004(6) 0.016(7) -0.009(7)
C105 0.036(5) 0.075(8) 0.103(9) 0.017(7) 0.001(6) 0.000(5)
C103 0.069(8) 0.096(10) 0.090(10) 0.001(8) 0.004(7) 0.019(7)
C104 0.055(7) 0.088(9) 0.087(9) 0.002(7) 0.001(6) 0.009(6)
C102 0.085(10) 0.108(11) 0.117(12) 0.048(10) 0.030(9) 0.041(9)
C100 0.062(8) 0.103(11) 0.111(11) -0.005(9) 0.005(8) 0.012(7)
C101 0.065(9) 0.082(11) 0.189(18) 0.003(10) -0.012(10) -0.018(7)
B100 0.036(6) 0.062(7) 0.050(7) -0.001(6) -0.002(5) 0.008(5)
B101 0.028(5) 0.056(7) 0.061(7) -0.003(6) 0.006(5) 0.002(5)
B102 0.025(5) 0.080(9) 0.059(7) -0.003(6) -0.002(5) 0.010(5)
B103 0.054(7) 0.071(9) 0.062(8) -0.016(7) -0.009(6) 0.013(6)
B104 0.043(6) 0.080(9) 0.066(8) -0.013(7) 0.008(6) 0.012(6)
B105 0.059(8) 0.099(11) 0.052(8) 0.008(7) -0.007(6) -0.009(7)
B106 0.065(8) 0.119(13) 0.044(7) 0.001(7) 0.014(6) 0.034(8)
B107 0.066(8) 0.061(8) 0.051(7) 0.001(6) 0.006(6) 0.016(6)
B108 0.036(6) 0.088(10) 0.064(8) 0.003(7) 0.006(6) -0.012(6)
B109 0.066(8) 0.092(11) 0.053(8) 0.020(7) 0.008(6) 0.003(7)
B110 0.040(7) 0.093(10) 0.081(9) 0.015(8) 0.017(6) 0.012(7)
N3 0.046(5) 0.066(6) 0.048(5) -0.010(4) 0.007(4) -0.009(4)
B200 0.034(6) 0.067(8) 0.084(9) 0.014(7) -0.006(6) 0.013(5)
B300 0.047(6) 0.053(7) 0.051(7) 0.000(5) 0.003(5) 0.004(5)
B201 0.048(7) 0.059(8) 0.098(11) 0.011(8) -0.009(7) 0.007(6)
B202 0.046(7) 0.066(8) 0.063(8) 0.015(6) 0.002(6) -0.006(6)
B203 0.040(6) 0.072(8) 0.053(7) 0.006(6) -0.004(5) -0.005(6)
B204 0.052(7) 0.070(9) 0.064(8) 0.001(7) 0.004(6) 0.016(6)
B301 0.061(8) 0.079(10) 0.065(8) -0.012(7) -0.016(7) 0.028(7)
B302 0.060(7) 0.055(7) 0.057(7) -0.007(6) 0.013(6) 0.008(6)
B303 0.059(7) 0.060(8) 0.050(7) -0.003(6) 0.002(6) -0.002(6)
B304 0.039(6) 0.065(8) 0.071(8) -0.023(7) -0.008(6) -0.006(5)
B305 0.033(6) 0.073(9) 0.080(9) 0.000(7) 0.017(6) -0.005(6)
B205 0.045(7) 0.065(8) 0.070(8) 0.008(6) 0.003(6) -0.006(6)
B306 0.046(7) 0.054(7) 0.071(8) 0.001(6) -0.003(6) -0.007(6)
B206 0.036(6) 0.065(8) 0.065(8) 0.015(6) -0.003(5) -0.003(5)
B307 0.055(7) 0.071(9) 0.055(7) -0.002(6) 0.020(6) -0.010(6)
C107 0.075(9) 0.23(2) 0.070(9) -0.024(11) 0.004(8) 0.062(11)
B308 0.084(10) 0.068(9) 0.064(8) 0.004(7) 0.015(7) 0.000(7)
B207 0.069(9) 0.076(10) 0.081(10) -0.015(8) 0.005(8) 0.018(7)
B208 0.067(9) 0.066(9) 0.101(12) -0.001(8) -0.002(8) -0.009(7)
B209 0.042(6) 0.059(8) 0.081(9) 0.004(7) 0.004(6) -0.012(6)
B309 0.055(7) 0.057(8) 0.067(8) -0.004(6) 0.001(6) 0.000(6)
B210 0.064(9) 0.077(10) 0.087(10) -0.009(8) -0.005(8) -0.002(7)
C106 0.077(9) 0.188(17) 0.079(10) -0.021(10) 0.000(8) 0.056(10)
B310 0.063(8) 0.056(8) 0.074(9) -0.002(7) -0.006(7) 0.023(6)
C307 0.054(6) 0.060(7) 0.091(9) -0.006(6) 0.009(6) 0.000(5)
C305 0.057(8) 0.126(12) 0.106(11) 0.015(9) 0.010(7) 0.003(8)
C301 0.105(11) 0.180(16) 0.043(7) 0.020(8) -0.004(7) -0.051(11)
C303 0.108(12) 0.058(9) 0.22(2) 0.005(10) 0.058(13) 0.023(8)
C300 0.059(11) 0.15(2) 0.060(12) -0.016(12) 0.001(9) -0.042(12)
C304 0.041(9) 0.108(15) 0.077(13) -0.010(11) 0.010(9) -0.014(9)
C302 0.071(12) 0.068(12) 0.071(12) 0.001(9) 0.005(9) -0.026(10)
C306 0.043(8) 0.058(10) 0.064(10) 0.005(8) 0.008(7) -0.002(7)
C323 0.055(17) 0.056(18) 0.042(16) -0.011(13) -0.008(13) -0.017(14)
C320 0.042(17) 0.07(2) 0.08(2) -0.001(18) 0.005(15) -0.013(15)
C322 0.10(3) 0.07(2) 0.031(15) 0.013(15) 0.027(16) -0.002(19)
C321 0.028(15) 0.09(3) 0.12(3) -0.01(2) -0.011(17) 0.012(15)
N90 0.20(3) 0.12(2) 0.17(3) 0.023(15) 0.02(2) 0.007(19)
C901 0.20(3) 0.12(2) 0.17(3) 0.023(15) 0.02(2) 0.007(19)
C900 0.20(3) 0.12(2) 0.17(3) 0.023(15) 0.02(2) 0.007(19)
Sn1 0.0332(3) 0.0607(4) 0.0553(4) -0.0026(3) -0.0022(3) 0.0028(3)
Sn2 0.0362(3) 0.0557(4) 0.0617(4) 0.0070(3) 0.0020(3) 0.0033(3)
Sn3 0.0376(4) 0.0550(4) 0.0649(5) -0.0081(4) 0.0066(3) -0.0002(3)
Rh1 0.0352(4) 0.0607(5) 0.0474(4) -0.0037(4) -0.0013(3) 0.0015(4)

loop_
_atom_type_symbol
_atom_type_description
_atom_type_scat_dispersion_real
_atom_type_scat_dispersion_imag
_atom_type_scat_source
C C 0.0033 0.0016 'International Tables Vol C Tables 4.2.6.8 and 6.1.1.4'
H H 0.0000 0.0000 'International Tables Vol C Tables 4.2.6.8 and 6.1.1.4'
B B 0.0013 0.0007 'International Tables Vol C Tables 4.2.6.8 and 6.1.1.4'
N N 0.0061 0.0033 'International Tables Vol C Tables 4.2.6.8 and 6.1.1.4'
O O 0.0106 0.0060 'International Tables Vol C Tables 4.2.6.8 and 6.1.1.4'
Rh Rh -1.1178 0.9187 'International Tables Vol C Tables 4.2.6.8 and 6.1.1.4'
Sn Sn -0.6537 1.4246 'International Tables Vol C Tables 4.2.6.8 and 6.1.1.4'
Na Na 0.0362 0.0249 'International Tables Vol C Tables 4.2.6.8 and 6.1.1.4'

loop_
_geom_angle_atom_site_label_1
_geom_angle_atom_site_label_2
_geom_angle_atom_site_label_3
_geom_angle
_geom_angle_site_symmetry_1
_geom_angle_site_symmetry_3
O1 C1 Rh1 178.4(10) . .
C106 N1 C102 106.8(11) . .
C106 N1 C104 109.4(9) . .
C102 N1 C104 113.9(10) . .
C106 N1 C100 113.1(11) . .
C102 N1 C100 106.5(9) . .
C104 N1 C100 107.2(9) . .
C200 N2 C204 110.0(8) . .
C200 N2 C203 113.1(9) . .
C204 N2 C203 107.7(8) . .
C200 N2 C207 106.9(9) . .
C204 N2 C207 112.8(8) . .
C203 N2 C207 106.5(8) . .
O2 C2 Rh1 178.2(15) . .
C204 C205 H20A 109.5 . .
C204 C205 H20B 109.5 . .
H20A C205 H20B 109.5 . .
C204 C205 H20C 109.5 . .
H20A C205 H20C 109.5 . .
H20B C205 H20C 109.5 . .
N2 C204 C205 114.8(9) . .
N2 C204 H20D 108.6 . .
C205 C204 H20D 108.6 . .
N2 C204 H20E 108.6 . .
C205 C204 H20E 108.6 . .
H20D C204 H20E 107.5 . .
C206 C207 N2 115.2(9) . .
C206 C207 H20F 108.5 . .
N2 C207 H20F 108.5 . .
C206 C207 H20G 108.5 . .
N2 C207 H20G 108.5 . .
H20F C207 H20G 107.5 . .
C207 C206 H20H 109.5 . .
C207 C206 H20I 109.5 . .
H20H C206 H20I 109.5 . .
C207 C206 H20J 109.5 . .
H20H C206 H20J 109.5 . .
H20I C206 H20J 109.5 . .
C203 C202 H20K 109.5 . .
C203 C202 H20L 109.5 . .
H20K C202 H20L 109.5 . .
C203 C202 H20M 109.5 . .
H20K C202 H20M 109.5 . .
H20L C202 H20M 109.5 . .
C200 C201 H20N 109.5 . .
C200 C201 H20O 109.5 . .
H20N C201 H20O 109.5 . .
C200 C201 H20P 109.5 . .
H20N C201 H20P 109.5 . .
H20O C201 H20P 109.5 . .
C202 C203 N2 114.0(10) . .
C202 C203 H20Q 108.8 . .
N2 C203 H20Q 108.8 . .
C202 C203 H20R 108.8 . .
N2 C203 H20R 108.8 . .
H20Q C203 H20R 107.7 . .
N2 C200 C201 116.3(10) . .
N2 C200 H20S 108.2 . .
C201 C200 H20S 108.2 . .
N2 C200 H20T 108.2 . .
C201 C200 H20T 108.2 . .
H20S C200 H20T 107.4 . .
C104 C105 H10A 109.5 . .
C104 C105 H10B 109.5 . .
H10A C105 H10B 109.5 . .
C104 C105 H10C 109.5 . .
H10A C105 H10C 109.5 . .
H10B C105 H10C 109.5 . .
C102 C103 H10D 109.5 . .
C102 C103 H10E 109.5 . .
H10D C103 H10E 109.5 . .
C102 C103 H10F 109.5 . .
H10D C103 H10F 109.5 . .
H10E C103 H10F 109.5 . .
N1 C104 C105 114.6(10) . .
N1 C104 H10G 108.6 . .
C105 C104 H10G 108.6 . .
N1 C104 H10H 108.6 . .
C105 C104 H10H 108.6 . .
H10G C104 H10H 107.6 . .
N1 C102 C103 114.3(11) . .
N1 C102 H10I 108.7 . .
C103 C102 H10I 108.7 . .
N1 C102 H10J 108.7 . .
C103 C102 H10J 108.7 . .
H10I C102 H10J 107.6 . .
C101 C100 N1 113.5(11) . .
C101 C100 H10K 108.9 . .
N1 C100 H10K 108.9 . .
C101 C100 H10L 108.9 . .
N1 C100 H10L 108.9 . .
H10K C100 H10L 107.7 . .
C100 C101 H10M 109.5 . .
C100 C101 H10N 109.5 . .
H10M C101 H10N 109.5 . .
C100 C101 H10O 109.5 . .
H10M C101 H10O 109.5 . .
H10N C101 H10O 109.5 . .
B104 B100 B102 61.2(7) . .
B104 B100 B103 58.4(7) . .
B102 B100 B103 107.5(9) . .
B104 B100 B101 106.9(9) . .
B102 B100 B101 56.9(6) . .
B103 B100 B101 109.2(8) . .
B104 B100 Sn1 118.5(7) . .
B102 B100 Sn1 117.0(7) . .
B103 B100 Sn1 66.8(5) . .
B101 B100 Sn1 66.3(5) . .
B104 B100 H100 120.3 . .
B102 B100 H100 121.4 . .
B103 B100 H100 121.7 . .
B101 B100 H100 122.9 . .
Sn1 B100 H100 110.7 . .
B102 B101 B108 60.8(7) . .
B102 B101 B100 58.0(6) . .
B108 B101 B100 106.1(8) . .
B102 B101 B105 106.1(9) . .
B108 B101 B105 56.8(7) . .
B100 B101 B105 107.4(8) . .
B102 B101 Sn1 117.8(7) . .
B108 B101 Sn1 116.6(7) . .
B100 B101 Sn1 66.1(5) . .
B105 B101 Sn1 66.1(5) . .
B102 B101 H101 120.8 . .
B108 B101 H101 121.7 . .
B100 B101 H101 123.0 . .
B105 B101 H101 123.5 . .
Sn1 B101 H101 111.1 . .
B101 B102 B110 109.6(9) . .
B101 B102 B100 65.1(6) . .
B110 B102 B100 108.5(9) . .
B101 B102 B108 60.5(7) . .
B110 B102 B108 59.3(7) . .
B100 B102 B108 111.4(8) . .
B101 B102 B104 111.7(8) . .
B110 B102 B104 60.1(8) . .
B100 B102 B104 59.0(7) . .
B108 B102 B104 108.0(9) . .
B101 B102 H102 118.3 . .
B110 B102 H102 122.2 . .
B100 B102 H102 119.5 . .
B108 B102 H102 121.5 . .
B104 B102 H102 121.6 . .
B104 B103 B106 60.7(8) . .
B104 B103 B107 105.7(10) . .
B106 B103 B107 57.2(7) . .
B104 B103 B100 57.3(6) . .
B106 B103 B100 105.5(9) . .
B107 B103 B100 106.6(9) . .
B104 B103 Sn1 116.8(7) . .
B106 B103 Sn1 116.1(8) . .
B107 B103 Sn1 65.3(5) . .
B100 B103 Sn1 66.1(5) . .
B104 B103 H103 121.2 . .
B106 B103 H103 121.6 . .
B107 B103 H103 123.8 . .
B100 B103 H103 123.6 . .
Sn1 B103 H103 111.7 . .
B100 B104 B103 64.3(7) . .
B100 B104 B110 108.4(9) . .
B103 B104 B110 109.0(10) . .
B100 B104 B102 59.8(7) . .
B103 B104 B102 111.0(8) . .
B110 B104 B102 59.1(8) . .
B100 B104 B106 110.2(9) . .
B103 B104 B106 59.7(8) . .
B110 B104 B106 59.5(9) . .
B102 B104 B106 106.9(10) . .
B100 B104 H104 119.6 . .
B103 B104 H104 119.1 . .
B110 B104 H104 122.4 . .
B102 B104 H104 122.0 . .
B106 B104 H104 122.2 . .
B108 B105 B109 60.8(8) . .
B108 B105 B107 105.9(10) . .
B109 B105 B107 56.8(8) . .
B108 B105 B101 58.3(6) . .
B109 B105 B101 106.2(9) . .
B107 B105 B101 106.9(10) . .
B108 B105 Sn1 118.0(9) . .
B109 B105 Sn1 116.2(9) . .
B107 B105 Sn1 65.5(6) . .
B101 B105 Sn1 66.2(5) . .
B108 B105 H105 120.5 . .
B109 B105 H105 121.7 . .
B107 B105 H105 124.0 . .
B101 B105 H105 122.9 . .
Sn1 B105 H105 111.2 . .
B109 B106 B107 59.6(8) . .
B109 B106 B110 60.2(8) . .
B107 B106 B110 108.7(10) . .
B109 B106 B103 111.4(9) . .
B107 B106 B103 64.2(7) . .
B110 B106 B103 109.2(9) . .
B109 B106 B104 108.5(10) . .
B107 B106 B104 110.3(9) . .
B110 B106 B104 59.8(8) . .
B103 B106 B104 59.6(7) . .
B109 B106 H106 121.1 . .
B107 B106 H106 119.9 . .
B110 B106 H106 121.9 . .
B103 B106 H106 119.2 . .
B104 B106 H106 121.7 . .
B109 B107 B106 59.9(9) . .
B109 B107 B103 107.2(9) . .
B106 B107 B103 58.6(7) . .
B109 B107 B105 58.0(8) . .
B106 B107 B105 106.8(10) . .
B103 B107 B105 109.9(9) . .
B109 B107 Sn1 118.6(8) . .
B106 B107 Sn1 119.3(8) . .
B103 B107 Sn1 67.5(6) . .
B105 B107 Sn1 66.9(6) . .
B109 B107 H107 121.2 . .
B106 B107 H107 120.9 . .
B103 B107 H107 121.5 . .
B105 B107 H107 122.3 . .
Sn1 B107 H107 109.5 . .
B105 B108 B110 109.7(10) . .
B105 B108 B109 59.8(7) . .
B110 B108 B109 59.9(8) . .
B105 B108 B101 64.9(7) . .
B110 B108 B101 108.5(10) . .
B109 B108 B101 110.5(9) . .
B105 B108 B102 110.8(9) . .
B110 B108 B102 59.7(8) . .
B109 B108 B102 107.3(10) . .
B101 B108 B102 58.7(6) . .
B105 B108 H108 118.8 . .
B110 B108 H108 121.8 . .
B109 B108 H108 121.9 . .
B101 B108 H108 119.8 . .
B102 B108 H108 122.3 . .
B107 B109 B106 60.5(8) . .
B107 B109 B105 65.2(8) . .
B106 B109 B105 112.9(10) . .
B107 B109 B110 109.9(10) . .
B106 B109 B110 60.8(8) . .
B105 B109 B110 109.0(9) . .
B107 B109 B108 111.4(9) . .
B106 B109 B108 109.3(10) . .
B105 B109 B108 59.4(7) . .
B110 B109 B108 59.4(8) . .
B107 B109 H109 118.6 . .
B106 B109 H109 120.1 . .
B105 B109 H109 118.8 . .
B110 B109 H109 121.9 . .
B108 B109 H109 121.7 . .
B108 B110 B109 60.7(8) . .
B108 B110 B102 61.0(7) . .
B109 B110 B102 109.0(9) . .
B108 B110 B106 108.8(9) . .
B109 B110 B106 59.0(8) . .
B102 B110 B106 109.3(9) . .
B108 B110 B104 110.0(9) . .
B109 B110 B104 108.2(10) . .
B102 B110 B104 60.8(7) . .
B106 B110 B104 60.7(8) . .
B108 B110 H110 120.4 . .
B109 B110 H110 122.0 . .
B102 B110 H110 120.7 . .
B106 B110 H110 121.6 . .
B104 B110 H110 120.8 . .
C306 N3 C320 77.2(14) . .
C306 N3 C322 172.2(16) . .
C320 N3 C322 106.9(19) . .
C306 N3 C300 108.8(11) . .
C320 N3 C300 172.0(16) . .
C322 N3 C300 66.6(16) . .
C306 N3 C304 113.3(11) . .
C320 N3 C304 63.0(14) . .
C322 N3 C304 64.2(15) . .
C300 N3 C304 109.2(12) . .
C306 N3 C321 70.9(16) . .
C320 N3 C321 108.5(19) . .
C322 N3 C321 113(2) . .
C300 N3 C321 78.8(16) . .
C304 N3 C321 167.9(16) . .
C306 N3 C302 108.0(10) . .
C320 N3 C302 72.8(15) . .
C322 N3 C302 79.7(15) . .
C300 N3 C302 109.4(13) . .
C304 N3 C302 108.1(11) . .
C321 N3 C302 60.1(15) . .
C306 N3 C323 62.2(12) . .
C320 N3 C323 110.2(17) . .
C322 N3 C323 110.0(18) . .
C300 N3 C323 69.3(14) . .
C304 N3 C323 83.5(14) . .
C321 N3 C323 108.1(18) . .
C302 N3 C323 167.6(14) . .
B205 B200 B210 61.7(8) . .
B205 B200 B206 57.3(7) . .
B210 B200 B206 107.0(10) . .
B205 B200 B203 107.0(9) . .
B210 B200 B203 57.5(7) . .
B206 B200 B203 108.2(8) . .
B205 B200 Sn2 118.0(7) . .
B210 B200 Sn2 118.2(8) . .
B206 B200 Sn2 66.6(5) . .
B203 B200 Sn2 66.6(5) . .
B205 B200 H200 120.7 . .
B210 B200 H200 120.6 . .
B206 B200 H200 122.9 . .
B203 B200 H200 122.8 . .
Sn2 B200 H200 110.3 . .
B305 B300 B302 60.8(7) . .
B305 B300 B303 107.2(8) . .
B302 B300 B303 58.0(7) . .
B305 B300 B304 57.5(7) . .
B302 B300 B304 106.2(8) . .
B303 B300 B304 108.3(8) . .
B305 B300 Sn3 118.4(7) . .
B302 B300 Sn3 118.9(7) . .
B303 B300 Sn3 67.3(5) . .
B304 B300 Sn3 66.4(5) . .
B305 B300 H300 120.8 . .
B302 B300 H300 120.9 . .
B303 B300 H300 122.2 . .
B304 B300 H300 123.3 . .
Sn3 B300 H300 109.8 . .
B204 B201 B202 64.5(8) . .
B204 B201 B208 108.0(10) . .
B202 B201 B208 108.5(9) . .
B204 B201 B207 59.1(8) . .
B202 B201 B207 110.5(9) . .
B208 B201 B207 59.3(8) . .
B204 B201 B209 109.9(9) . .
B202 B201 B209 58.9(7) . .
B208 B201 B209 60.1(8) . .
B207 B201 B209 107.4(9) . .
B204 B201 H201 120.0 . .
B202 B201 H201 119.6 . .
B208 B201 H201 122.3 . .
B207 B201 H201 122.1 . .
B209 B201 H201 122.1 . .
B209 B202 B201 62.1(8) . .
B209 B202 B204 107.0(9) . .
B201 B202 B204 57.5(8) . .
B209 B202 B206 57.2(7) . .
B201 B202 B206 107.1(9) . .
B204 B202 B206 107.5(8) . .
B209 B202 Sn2 118.4(8) . .
B201 B202 Sn2 118.4(8) . .
B204 B202 Sn2 66.3(5) . .
B206 B202 Sn2 66.8(5) . .
B209 B202 H202 120.4 . .
B201 B202 H202 120.3 . .
B204 B202 H202 123.3 . .
B206 B202 H202 123.2 . .
Sn2 B202 H202 110.1 . .
B210 B203 B207 62.1(8) . .
B210 B203 B204 107.5(10) . .
B207 B203 B204 58.3(8) . .
B210 B203 B200 56.9(7) . .
B207 B203 B200 107.3(9) . .
B204 B203 B200 108.0(8) . .
B210 B203 Sn2 117.6(8) . .
B207 B203 Sn2 118.5(8) . .
B204 B203 Sn2 66.1(5) . .
B200 B203 Sn2 66.5(6) . .
B210 B203 H203 120.7 . .
B207 B203 H203 119.9 . .
B204 B203 H203 122.7 . .
B200 B203 H203 123.1 . .
Sn2 B203 H203 110.7 . .
B207 B204 B201 61.7(8) . .
B207 B204 B203 57.7(7) . .
B201 B204 B203 107.4(9) . .
B207 B204 B202 107.3(10) . .
B201 B204 B202 57.9(8) . .
B203 B204 B202 108.4(8) . .
B207 B204 Sn2 119.1(8) . .
B201 B204 Sn2 118.7(8) . .
B203 B204 Sn2 67.4(6) . .
B202 B204 Sn2 66.3(6) . .
B207 B204 H204 120.3 . .
B201 B204 H204 120.3 . .
B203 B204 H204 122.5 . .
B202 B204 H204 122.9 . .
Sn2 B204 H204 109.8 . .
B304 B301 B310 109.9(9) . .
B304 B301 B305 60.5(8) . .
B310 B301 B305 60.1(8) . .
B304 B301 B309 63.0(7) . .
B310 B301 B309 108.2(9) . .
B305 B301 B309 109.7(9) . .
B304 B301 B308 111.0(9) . .
B310 B301 B308 59.4(8) . .
B305 B301 B308 108.0(9) . .
B309 B301 B308 59.9(7) . .
B304 B301 H301 119.1 . .
B310 B301 H301 121.8 . .
B305 B301 H301 121.6 . .
B309 B301 H301 120.5 . .
B308 B301 H301 121.5 . .
B303 B302 B300 63.9(7) . .
B303 B302 B310 109.2(9) . .
B300 B302 B310 107.9(9) . .
B303 B302 B305 110.4(8) . .
B300 B302 B305 58.9(7) . .
B310 B302 B305 59.7(7) . .
B303 B302 B306 59.5(7) . .
B300 B302 B306 109.6(8) . .
B310 B302 B306 60.2(7) . .
B305 B302 B306 107.8(9) . .
B303 B302 H302 119.5 . .
B300 B302 H302 120.5 . .
B310 B302 H302 121.9 . .
B305 B302 H302 122.0 . .
B306 B302 H302 121.8 . .
B306 B303 B302 60.6(7) . .
B306 B303 B300 106.1(8) . .
B302 B303 B300 58.1(6) . .
B306 B303 B307 58.2(7) . .
B302 B303 B307 106.3(9) . .
B300 B303 B307 105.9(8) . .
B306 B303 Sn3 116.9(7) . .
B302 B303 Sn3 117.3(7) . .
B300 B303 Sn3 65.4(5) . .
B307 B303 Sn3 64.8(5) . .
B306 B303 H303 120.9 . .
B302 B303 H303 120.7 . .
B300 B303 H303 123.8 . .
B307 B303 H303 123.9 . .
Sn3 B303 H303 111.8 . .
B301 B304 B305 61.2(8) . .
B301 B304 B309 60.8(8) . .
B305 B304 B309 108.6(9) . .
B301 B304 B300 106.7(9) . .
B305 B304 B300 57.0(7) . .
B309 B304 B300 107.4(8) . .
B301 B304 Sn3 119.9(8) . .
B305 B304 Sn3 117.2(7) . .
B309 B304 Sn3 65.6(5) . .
B300 B304 Sn3 65.6(5) . .
B301 B304 H304 119.0 . .
B305 B304 H304 120.8 . .
B309 B304 H304 121.7 . .
B300 B304 H304 124.2 . .
Sn3 B304 H304 110.9 . .
B300 B305 B304 65.5(7) . .
B300 B305 B301 111.2(8) . .
B304 B305 B301 58.3(7) . .
B300 B305 B310 109.3(8) . .
B304 B305 B310 107.8(9) . .
B301 B305 B310 59.7(8) . .
B300 B305 B302 60.3(7) . .
B304 B305 B302 111.9(8) . .
B301 B305 B302 108.6(9) . .
B310 B305 B302 59.9(7) . .
B300 B305 H305 118.6 . .
B304 B305 H305 119.6 . .
B301 B305 H305 122.0 . .
B310 B305 H305 122.5 . .
B302 B305 H305 120.8 . .
B206 B205 B200 65.3(7) . .
B206 B205 B210 111.3(9) . .
B200 B205 B210 59.2(8) . .
B206 B205 B209 59.6(7) . .
B200 B205 B209 111.6(8) . .
B210 B205 B209 108.5(9) . .
B206 B205 B208 109.2(9) . .
B200 B205 B208 108.9(9) . .
B210 B205 B208 59.9(8) . .
B209 B205 B208 60.1(8) . .
B206 B205 H205 119.0 . .
B200 B205 H205 119.1 . .
B210 B205 H205 121.6 . .
B209 B205 H205 121.3 . .
B208 B205 H205 122.0 . .
B303 B306 B307 64.2(7) . .
B303 B306 B308 112.7(9) . .
B307 B306 B308 60.5(8) . .
B303 B306 B302 59.9(7) . .
B307 B306 B302 110.4(9) . .
B308 B306 B302 108.8(9) . .
B303 B306 B310 109.1(9) . .
B307 B306 B310 108.3(9) . .
B308 B306 B310 59.7(7) . .
B302 B306 B310 59.7(7) . .
B303 B306 H306 118.7 . .
B307 B306 H306 119.8 . .
B308 B306 H306 120.4 . .
B302 B306 H306 121.6 . .
B310 B306 H306 122.5 . .
B205 B206 B209 62.1(7) . .
B205 B206 B200 57.4(7) . .
B209 B206 B200 107.4(10) . .
B205 B206 B202 107.3(9) . .
B209 B206 B202 57.9(7) . .
B200 B206 B202 107.9(9) . .
B205 B206 Sn2 118.2(8) . .
B209 B206 Sn2 118.1(7) . .
B200 B206 Sn2 66.8(5) . .
B202 B206 Sn2 65.9(5) . .
B205 B206 H206 120.4 . .
B209 B206 H206 120.2 . .
B200 B206 H206 122.8 . .
B202 B206 H206 123.1 . .
Sn2 B206 H206 110.6 . .
B306 B307 B308 59.9(7) . .
B306 B307 B309 107.7(9) . .
B308 B307 B309 59.9(7) . .
B306 B307 B303 57.6(7) . .
B308 B307 B303 107.0(9) . .
B309 B307 B303 109.7(8) . .
B306 B307 Sn3 118.9(7) . .
B308 B307 Sn3 120.0(8) . .
B309 B307 Sn3 66.5(6) . .
B303 B307 Sn3 67.6(5) . .
B306 B307 H307 121.3 . .
B308 B307 H307 120.2 . .
B309 B307 H307 121.5 . .
B303 B307 H307 122.3 . .
Sn3 B307 H307 109.3 . .
C106 C107 H10P 109.5 . .
C106 C107 H10Q 109.5 . .
H10P C107 H10Q 109.5 . .
C106 C107 H10R 109.5 . .
H10P C107 H10R 109.5 . .
H10Q C107 H10R 109.5 . .
B310 B308 B306 60.2(7) . .
B310 B308 B307 107.9(9) . .
B306 B308 B307 59.5(7) . .
B310 B308 B309 107.5(10) . .
B306 B308 B309 108.4(10) . .
B307 B308 B309 61.2(7) . .
B310 B308 B301 58.8(7) . .
B306 B308 B301 106.8(9) . .
B307 B308 B301 107.9(9) . .
B309 B308 B301 59.7(7) . .
B310 B308 H308 122.2 . .
B306 B308 H308 122.0 . .
B307 B308 H308 121.3 . .
B309 B308 H308 121.2 . .
B301 B308 H308 122.7 . .
B203 B207 B204 64.1(8) . .
B203 B207 B208 109.0(10) . .
B204 B207 B208 108.7(11) . .
B203 B207 B210 58.8(8) . .
B204 B207 B210 109.5(10) . .
B208 B207 B210 60.1(9) . .
B203 B207 B201 110.6(10) . .
B204 B207 B201 59.2(8) . .
B208 B207 B201 60.1(8) . .
B210 B207 B201 107.8(10) . .
B203 B207 H207 119.7 . .
B204 B207 H207 120.1 . .
B208 B207 H207 121.6 . .
B210 B207 H207 122.3 . .
B201 B207 H207 121.6 . .
B207 B208 B201 60.6(8) . .
B207 B208 B210 60.5(8) . .
B201 B208 B210 108.4(10) . .
B207 B208 B209 108.9(10) . .
B201 B208 B209 60.7(8) . .
B210 B208 B209 107.0(10) . .
B207 B208 B205 107.7(10) . .
B201 B208 B205 107.9(10) . .
B210 B208 B205 58.8(8) . .
B209 B208 B205 59.4(8) . .
B207 B208 H208 121.0 . .
B201 B208 H208 121.1 . .
B210 B208 H208 122.2 . .
B209 B208 H208 121.7 . .
B205 B208 H208 122.6 . .
B206 B209 B202 64.9(7) . .
B206 B209 B205 58.3(7) . .
B202 B209 B205 109.9(9) . .
B206 B209 B208 108.5(10) . .
B202 B209 B208 107.9(10) . .
B205 B209 B208 60.5(8) . .
B206 B209 B201 110.6(9) . .
B202 B209 B201 59.0(7) . .
B205 B209 B201 107.6(10) . .
B208 B209 B201 59.2(8) . .
B206 B209 H209 119.6 . .
B202 B209 H209 119.9 . .
B205 B209 H209 122.1 . .
B208 B209 H209 122.2 . .
B201 B209 H209 122.0 . .
B301 B309 B308 60.4(8) . .
B301 B309 B307 106.6(9) . .
B308 B309 B307 58.9(7) . .
B301 B309 B304 56.2(7) . .
B308 B309 B304 105.9(9) . .
B307 B309 B304 108.6(9) . .
B301 B309 Sn3 117.7(8) . .
B308 B309 Sn3 119.3(8) . .
B307 B309 Sn3 66.6(6) . .
B304 B309 Sn3 67.6(6) . .
B301 B309 H309 122.0 . .
B308 B309 H309 120.5 . .
B307 B309 H309 122.2 . .
B304 B309 H309 123.2 . .
Sn3 B309 H309 109.6 . .
B200 B210 B203 65.6(8) . .
B200 B210 B205 59.2(8) . .
B203 B210 B205 111.3(10) . .
B200 B210 B208 110.0(11) . .
B203 B210 B208 108.5(10) . .
B205 B210 B208 61.2(9) . .
B200 B210 B207 111.7(10) . .
B203 B210 B207 59.0(8) . .
B205 B210 B207 108.7(11) . .
B208 B210 B207 59.4(9) . .
B200 B210 H210 118.6 . .
B203 B210 H210 119.4 . .
B205 B210 H210 121.1 . .
B208 B210 H210 121.6 . .
B207 B210 H210 121.7 . .
N1 C106 C107 115.1(10) . .
N1 C106 H10S 108.5 . .
C107 C106 H10S 108.5 . .
N1 C106 H10T 108.5 . .
C107 C106 H10T 108.5 . .
H10S C106 H10T 107.5 . .
B301 B310 B305 60.1(8) . .
B301 B310 B302 109.3(9) . .
B305 B310 B302 60.4(7) . .
B301 B310 B308 61.8(8) . .
B305 B310 B308 109.9(9) . .
B302 B310 B308 109.6(9) . .
B301 B310 B306 109.1(9) . .
B305 B310 B306 108.2(9) . .
B302 B310 B306 60.2(7) . .
B308 B310 B306 60.1(8) . .
B301 B310 H310 120.7 . .
B305 B310 H310 121.3 . .
B302 B310 H310 121.0 . .
B308 B310 H310 120.2 . .
B306 B310 H310 121.8 . .
C423 N4 C400 122.7(19) . .
C423 N4 C402 120.5(18) . .
C400 N4 C402 116.1(13) . .
C423 N4 C424 115(2) . .
C400 N4 C424 39.4(17) . .
C402 N4 C424 104.3(19) . .
C423 N4 C422 113(2) . .
C400 N4 C422 61.6(18) . .
C402 N4 C422 101.4(19) . .
C424 N4 C422 100(3) . .
C423 N4 C404 44.3(16) . .
C400 N4 C404 110.6(13) . .
C402 N4 C404 107.2(13) . .
C424 N4 C404 80(2) . .
C422 N4 C404 150(2) . .
C423 N4 C407 60.4(18) . .
C400 N4 C407 108.4(15) . .
C402 N4 C407 109.3(13) . .
C424 N4 C407 142(2) . .
C422 N4 C407 57.3(18) . .
C404 N4 C407 104.7(14) . .
C323 C307 C306 64.4(13) . .
C323 C307 H39G 166.0 . .
C306 C307 H39G 109.5 . .
C323 C307 H39H 63.7 . .
C306 C307 H39H 109.5 . .
H39G C307 H39H 109.5 . .
C323 C307 H39I 84.5 . .
C306 C307 H39I 109.5 . .
H39G C307 H39I 109.5 . .
H39H C307 H39I 109.5 . .
C323 C307 H39J 109.1 . .
C306 C307 H39J 165.9 . .
H39G C307 H39J 73.8 . .
H39H C307 H39J 57.3 . .
H39I C307 H39J 81.3 . .
C323 C307 H39K 108.9 . .
C306 C307 H39K 84.6 . .
H39G C307 H39K 82.1 . .
H39H C307 H39K 156.2 . .
H39I C307 H39K 46.8 . .
H39J C307 H39K 109.5 . .
C323 C307 H39L 110.4 . .
C306 C307 H39L 64.2 . .
H39G C307 H39L 56.6 . .
H39H C307 H39L 94.1 . .
H39I C307 H39L 156.1 . .
H39J C307 H39L 109.5 . .
H39K C307 H39L 109.5 . .
C304 C305 C320 63.7(15) . .
C304 C305 H39M 109.5 . .
C320 C305 H39M 170.1 . .
C304 C305 H39N 109.5 . .
C320 C305 H39N 68.2 . .
H39M C305 H39N 109.5 . .
C304 C305 H39O 109.5 . .
C320 C305 H39O 80.1 . .
H39M C305 H39O 109.5 . .
H39N C305 H39O 109.5 . .
C304 C305 H39P 169.9 . .
C320 C305 H39P 108.7 . .
H39M C305 H39P 77.1 . .
H39N C305 H39P 60.6 . .
H39O C305 H39P 74.3 . .
C304 C305 H39Q 80.1 . .
C320 C305 H39Q 110.3 . .
H39M C305 H39Q 74.1 . .
H39N C305 H39Q 167.0 . .
H39O C305 H39Q 58.1 . .
H39P C305 H39Q 109.5 . .
C304 C305 H39R 69.0 . .
C320 C305 H39R 109.4 . .
H39M C305 H39R 60.7 . .
H39N C305 H39R 82.7 . .
H39O C305 H39R 167.1 . .
H39P C305 H39R 109.5 . .
H39Q C305 H39R 109.5 . .
C502 N5 C502 88(3) 2 .
C502 N5 C571 108(4) 2 2
C502 N5 C571 69(3) . 2
C502 N5 C571 69(3) 2 .
C502 N5 C571 108(4) . .
C571 N5 C571 176(6) 2 .
C502 N5 C500 100.4(14) 2 2
C502 N5 C500 127.6(16) . 2
C571 N5 C500 59(2) 2 2
C571 N5 C500 124(4) . 2
C502 N5 C500 127.6(16) 2 .
C502 N5 C500 100.4(14) . .
C571 N5 C500 124(4) 2 .
C571 N5 C500 59(2) . .
C500 N5 C500 113(2) 2 .
C502 N5 C551 29.4(16) 2 2
C502 N5 C551 102(2) . 2
C571 N5 C551 137(4) 2 2
C571 N5 C551 40(2) . 2
C500 N5 C551 110.1(13) 2 2
C500 N5 C551 99.2(16) . 2
C502 N5 C551 102(2) 2 .
C502 N5 C551 29.4(16) . .
C571 N5 C551 40(2) 2 .
C571 N5 C551 137(4) . .
C500 N5 C551 99.2(16) 2 .
C500 N5 C551 110.1(13) . .
C551 N5 C551 126(3) 2 .
C300 C301 C322 63.1(13) . .
C300 C301 H39A 109.5 . .
C322 C301 H39A 166.1 . .
C300 C301 H39B 109.5 . .
C322 C301 H39B 84.4 . .
H39A C301 H39B 109.5 . .
C300 C301 H39C 109.5 . .
C322 C301 H39C 65.1 . .
H39A C301 H39C 109.5 . .
H39B C301 H39C 109.5 . .
C300 C301 H39D 167.0 . .
C322 C301 H39D 110.5 . .
H39A C301 H39D 74.0 . .
H39B C301 H39D 80.2 . .
H39C C301 H39D 58.1 . .
C300 C301 H39E 64.9 . .
C322 C301 H39E 109.5 . .
H39A C301 H39E 57.1 . .
H39B C301 H39E 157.7 . .
H39C C301 H39E 92.4 . .
H39D C301 H39E 109.5 . .
C300 C301 H39F 83.6 . .
C322 C301 H39F 108.4 . .
H39A C301 H39F 81.3 . .
H39B C301 H39F 48.5 . .
H39C C301 H39F 157.9 . .
H39D C301 H39F 109.5 . .
H39E C301 H39F 109.5 . .
C422 C406 C407 60.3(19) . .
C422 C406 H49G 151.7 . .
C407 C406 H49G 109.5 . .
C422 C406 H49H 98.8 . .
C407 C406 H49H 109.5 . .
H49G C406 H49H 109.5 . .
C422 C406 H49I 57.5 . .
C407 C406 H49I 109.5 . .
H49G C406 H49I 109.5 . .
H49H C406 H49I 109.5 . .
C422 C406 H49J 110.9 . .
C407 C406 H49J 147.9 . .
H49G C406 H49J 62.3 . .
H49H C406 H49J 102.3 . .
H49I C406 H49J 53.5 . .
C422 C406 H49K 111.3 . .
C407 C406 H49K 55.8 . .
H49G C406 H49K 53.7 . .
H49H C406 H49K 123.3 . .
H49I C406 H49K 127.3 . .
H49J C406 H49K 109.5 . .
C422 C406 H49L 106.1 . .
C407 C406 H49L 102.6 . .
H49G C406 H49L 101.9 . .
H49H C406 H49L 13.8 . .
H49I C406 H49L 123.2 . .
H49J C406 H49L 109.5 . .
H49K C406 H49L 109.5 . .
C321 C303 C302 64.3(14) . .
C321 C303 H39S 171.1 . .
C302 C303 H39S 109.5 . .
C321 C303 H39T 79.1 . .
C302 C303 H39T 109.5 . .
H39S C303 H39T 109.5 . .
C321 C303 H39U 68.5 . .
C302 C303 H39U 109.5 . .
H39S C303 H39U 109.5 . .
H39T C303 H39U 109.5 . .
C321 C303 H39V 109.1 . .
C302 C303 H39V 167.0 . .
H39S C303 H39V 75.6 . .
H39T C303 H39V 79.0 . .
H39U C303 H39V 57.7 . .
C321 C303 H39W 111.2 . .
C302 C303 H39W 65.4 . .
H39S C303 H39W 59.9 . .
H39T C303 H39W 162.3 . .
H39U C303 H39W 88.0 . .
H39V C303 H39W 109.5 . .
C321 C303 H39X 108.1 . .
C302 C303 H39X 83.5 . .
H39S C303 H39X 76.5 . .
H39T C303 H39X 52.8 . .
H39U C303 H39X 161.7 . .
H39V C303 H39X 109.5 . .
H39W C303 H39X 109.5 . .
C404 C405 C423 42.2(15) . .
C404 C405 H49X 109.5 . .
C423 C405 H49X 131.5 . .
C404 C405 H49Y 109.5 . .
C423 C405 H49Y 117.0 . .
H49X C405 H49Y 109.5 . .
C404 C405 H49C 109.5 . .
C423 C405 H49C 68.0 . .
H49X C405 H49C 109.5 . .
H49Y C405 H49C 109.5 . .
C404 C405 H49D 128.2 . .
C423 C405 H49D 108.2 . .
H49X C405 H49D 52.4 . .
H49Y C405 H49D 122.2 . .
H49C C405 H49D 57.1 . .
C404 C405 H49E 67.7 . .
C423 C405 H49E 109.5 . .
H49X C405 H49E 57.7 . .
H49Y C405 H49E 87.9 . .
H49C C405 H49E 161.8 . .
H49D C405 H49E 109.5 . .
C404 C405 H49F 120.3 . .
C423 C405 H49F 110.7 . .
H49X C405 H49F 117.7 . .
H49Y C405 H49F 21.8 . .
H49C C405 H49F 87.7 . .
H49D C405 H49F 109.5 . .
H49E C405 H49F 109.5 . .
N3 C300 C301 114.7(13) . .
N3 C300 H39E 140.3 . .
C301 C300 H39E 37.3 . .
N3 C300 H30A 108.6 . .
C301 C300 H30A 108.6 . .
H39E C300 H30A 73.5 . .
N3 C300 H30B 108.6 . .
C301 C300 H30B 108.6 . .
H39E C300 H30B 108.2 . .
H30A C300 H30B 107.6 . .
C305 C304 N3 115.7(14) . .
C305 C304 H39R 38.2 . .
N3 C304 H39R 135.9 . .
C305 C304 H30C 108.4 . .
N3 C304 H30C 108.4 . .
H39R C304 H30C 70.8 . .
C305 C304 H30D 108.4 . .
N3 C304 H30D 108.4 . .
H39R C304 H30D 113.8 . .
H30C C304 H30D 107.4 . .
C303 C302 N3 115.5(13) . .
C303 C302 H39W 38.9 . .
N3 C302 H39W 139.9 . .
C303 C302 H30E 108.4 . .
N3 C302 H30E 108.4 . .
H39W C302 H30E 109.7 . .
C303 C302 H30F 108.4 . .
N3 C302 H30F 108.4 . .
H39W C302 H30F 71.1 . .
H30E C302 H30F 107.5 . .
N3 C306 C307 115.2(12) . .
N3 C306 H39L 142.2 . .
C307 C306 H39L 37.6 . .
N3 C306 H30G 108.5 . .
C307 C306 H30G 108.5 . .
H39L C306 H30G 106.5 . .
N3 C306 H30H 108.5 . .
C307 C306 H30H 108.5 . .
H39L C306 H30H 73.7 . .
H30G C306 H30H 107.5 . .
C307 C323 N3 115.5(18) . .
C307 C323 H32A 108.4 . .
N3 C323 H32A 108.4 . .
C307 C323 H32B 108.4 . .
N3 C323 H32B 108.4 . .
H32A C323 H32B 107.5 . .
N3 C320 C305 117(2) . .
N3 C320 H32C 108.1 . .
C305 C320 H32C 108.1 . .
N3 C320 H32D 108.1 . .
C305 C320 H32D 108.1 . .
H32C C320 H32D 107.3 . .
N3 C322 C301 113(2) . .
N3 C322 H32E 108.9 . .
C301 C322 H32E 108.9 . .
N3 C322 H32F 108.9 . .
C301 C322 H32F 108.9 . .
H32E C322 H32F 107.8 . .
C303 C321 N3 119(2) . .
C303 C321 H32G 107.6 . .
N3 C321 H32G 107.6 . .
C303 C321 H32H 107.6 . .
N3 C321 H32H 107.6 . .
H32G C321 H32H 107.0 . .
C420 C402 C403 61(2) . .
C420 C402 N4 124(2) . .
C403 C402 N4 112.5(16) . .
C420 C402 H49W 125.5 . .
C403 C402 H49W 109.1 . .
N4 C402 H49W 109.1 . .
C420 C402 H49B 47.9 . .
C403 C402 H49B 109.1 . .
N4 C402 H49B 109.1 . .
H49W C402 H49B 107.8 . .
C420 C402 H49A 106.8 . .
C403 C402 H49A 52.0 . .
N4 C402 H49A 106.8 . .
H49W C402 H49A 62.4 . .
H49B C402 H49A 143.9 . .
C420 C402 H49V 105.2 . .
C403 C402 H49V 139.9 . .
N4 C402 H49V 106.1 . .
H49W C402 H49V 45.1 . .
H49B C402 H49V 66.6 . .
H49A C402 H49V 106.5 . .
N5 C502 C503 111(3) . .
N5 C502 H50A 109.5 . .
C503 C502 H50A 109.5 . .
N5 C502 H50B 109.5 . .
C503 C502 H50B 109.5 . .
H50A C502 H50B 108.0 . .
C502 C503 H50C 109.5 . .
C502 C503 H50D 109.5 . .
H50C C503 H50D 109.5 . .
C502 C503 H50E 109.5 . .
H50C C503 H50E 109.5 . .
H50D C503 H50E 109.5 . .
N5 C500 C501 113(2) . .
N5 C500 H50F 109.0 . .
C501 C500 H50F 109.0 . .
N5 C500 H50G 109.0 . .
C501 C500 H50G 109.0 . .
H50F C500 H50G 107.8 . .
C500 C501 H50H 109.5 . .
C500 C501 H50I 109.5 . .
H50H C501 H50I 109.5 . .
C500 C501 H50J 109.5 . .
H50H C501 H50J 109.5 . .
H50I C501 H50J 109.5 . .
C551 C550 H55A 109.5 . .
C551 C550 H55B 109.5 . .
H55A C550 H55B 109.5 . .
C551 C550 H55C 109.5 . .
H55A C550 H55C 109.5 . .
H55B C550 H55C 109.5 . .
C550 C551 N5 117(3) . .
C550 C551 H55D 108.0 . .
N5 C551 H55D 108.0 . .
C550 C551 H55E 108.0 . .
N5 C551 H55E 108.0 . .
H55D C551 H55E 107.3 . .
N5 C571 C572 109(3) . .
N5 C571 H57A 109.8 . .
C572 C571 H57A 109.8 . .
N5 C571 H57B 109.8 . .
C572 C571 H57B 109.8 . .
H57A C571 H57B 108.3 . .
C571 C572 H57C 109.5 . .
C571 C572 H57D 109.5 . .
H57C C572 H57D 109.5 . .
C571 C572 H57E 109.5 . .
H57C C572 H57E 109.5 . .
H57D C572 H57E 109.5 . .
C402 C403 H49A 41.6 . .
C402 C403 H40A 109.5 . .
H49A C403 H40A 101.2 . .
C402 C403 H40B 109.5 . .
H49A C403 H40B 74.8 . .
H40A C403 H40B 109.5 . .
C402 C403 H40C 109.5 . .
H49A C403 H40C 144.8 . .
H40A C403 H40C 109.5 . .
H40B C403 H40C 109.5 . .
C405 C404 N4 117.1(17) . .
C405 C404 H49E 39.0 . .
N4 C404 H49E 141.5 . .
C405 C404 H40D 108.0 . .
N4 C404 H40D 108.0 . .
H49E C404 H40D 70.8 . .
C405 C404 H40E 108.0 . .
N4 C404 H40E 108.0 . .
H49E C404 H40E 108.8 . .
H40D C404 H40E 107.3 . .
C401 C400 N4 120.2(19) . .
C401 C400 H40F 107.3 . .
N4 C400 H40F 107.3 . .
C401 C400 H40G 107.3 . .
N4 C400 H40G 107.3 . .
H40F C400 H40G 106.9 . .
C406 C407 N4 112.1(17) . .
C406 C407 H49K 39.1 . .
N4 C407 H49K 151.1 . .
C406 C407 H40H 109.2 . .
N4 C407 H40H 109.2 . .
H49K C407 H40H 86.2 . .
C406 C407 H40I 109.2 . .
N4 C407 H40I 109.2 . .
H49K C407 H40I 87.8 . .
H40H C407 H40I 107.9 . .
C400 C401 H40J 109.5 . .
C400 C401 H40K 109.5 . .
H40J C401 H40K 109.5 . .
C400 C401 H40L 109.5 . .
H40J C401 H40L 109.5 . .
H40K C401 H40L 109.5 . .
C402 C420 H42A 109.5 . .
C402 C420 H42B 109.5 . .
H42A C420 H42B 109.5 . .
C402 C420 H42C 109.5 . .
H42A C420 H42C 109.5 . .
H42B C420 H42C 109.5 . .
N4 C423 C405 114(3) . .
N4 C423 H42D 108.7 . .
C405 C423 H42D 108.7 . .
N4 C423 H42E 108.7 . .
C405 C423 H42E 108.7 . .
H42D C423 H42E 107.6 . .
C406 C422 N4 117(3) . .
C406 C422 H42F 108.1 . .
N4 C422 H42F 108.1 . .
C406 C422 H42G 108.1 . .
N4 C422 H42G 108.1 . .
H42F C422 H42G 107.3 . .
C425 C424 N4 124(4) . .
C425 C424 H42H 106.2 . .
N4 C424 H42H 106.2 . .
C425 C424 H42I 106.2 . .
N4 C424 H42I 106.2 . .
H42H C424 H42I 106.4 . .
C424 C425 H42J 109.5 . .
C424 C425 H42K 109.5 . .
H42J C425 H42K 109.5 . .
C424 C425 H42L 109.5 . .
H42J C425 H42L 109.5 . .
H42K C425 H42L 109.5 . .
C180 C181 H18A 109.4 . .
C180 C181 H18B 109.5 . .
H18A C181 H18B 109.5 . .
C180 C181 H18C 109.5 . .
H18A C181 H18C 109.5 . .
H18B C181 H18C 109.5 . .
N18 C180 C181 154(9) . .
N16 C160 C161 160(8) . .
C160 C161 H16A 109.5 . .
C160 C161 H16B 109.5 . .
H16A C161 H16B 109.5 . .
C160 C161 H16C 109.5 . .
H16A C161 H16C 109.5 . .
H16B C161 H16C 109.5 . .
N20 C250 C251 155(10) . .
N20 C250 N20 82(10) . 2
C251 C250 N20 109(10) . 2
C250 N20 C250 98(10) . 2
C250 N20 N20 66(10) . 2
C250 N20 N20 32(3) 2 2
C250 C251 H25A 109.5 . .
C250 C251 H25B 109.5 . .
H25A C251 H25B 109.5 . .
C250 C251 H25C 109.5 . .
H25A C251 H25C 109.5 . .
H25B C251 H25C 109.5 . .
N6 C600 C601 163(5) . .
C600 C601 H60A 109.5 . .
C600 C601 H60B 109.5 . .
H60A C601 H60B 109.5 . .
C600 C601 H60C 109.5 . .
H60A C601 H60C 109.5 . .
H60B C601 H60C 109.5 . .
N10 C150 C151 172(7) . .
C150 C151 H15A 109.5 . .
C150 C151 H15B 109.5 . .
H15A C151 H15B 109.5 . .
C150 C151 H15C 109.5 . .
H15A C151 H15C 109.5 . .
H15B C151 H15C 109.5 . .
N12 C171 C170 162(8) . .
C171 C170 H17A 109.5 . .
C171 C170 H17B 109.5 . .
H17A C170 H17B 109.5 . .
C171 C170 H17C 109.5 . .
H17A C170 H17C 109.5 . .
H17B C170 H17C 109.4 . .
C900 C901 H90A 109.5 . .
C900 C901 H90B 109.5 . .
H90A C901 H90B 109.5 . .
C900 C901 H90C 109.5 . .
H90A C901 H90C 109.5 . .
H90B C901 H90C 109.5 . .
N90 C900 C901 165(6) . .
N11 C190 C191 157(10) . .
N11 C190 C190 0(10) . 2
C191 C190 C190 157(4) . 2
C190 C191 H19A 109.5 . .
C190 C191 H19B 109.5 . .
H19A C191 H19B 109.5 . .
C190 C191 H19C 109.5 . .
H19A C191 H19C 109.5 . .
H19B C191 H19C 109.5 . .
C190 N11 C190 180(10) 2 .
B107 Sn1 B105 47.7(5) . .
B107 Sn1 B100 80.4(4) . .
B105 Sn1 B100 81.3(5) . .
B107 Sn1 B101 81.2(4) . .
B105 Sn1 B101 47.7(4) . .
B100 Sn1 B101 47.6(4) . .
B107 Sn1 B103 47.3(5) . .
B105 Sn1 B103 81.8(5) . .
B100 Sn1 B103 47.1(4) . .
B101 Sn1 B103 81.6(4) . .
B107 Sn1 Rh1 129.2(3) . .
B105 Sn1 Rh1 133.3(4) . .
B100 Sn1 Rh1 143.6(3) . .
B101 Sn1 Rh1 142.6(3) . .
B103 Sn1 Rh1 133.9(3) . .
B202 Sn2 B204 47.4(5) . .
B202 Sn2 B206 47.3(4) . .
B204 Sn2 B206 80.5(5) . .
B202 Sn2 B200 80.3(4) . .
B204 Sn2 B200 80.0(5) . .
B206 Sn2 B200 46.6(4) . .
B202 Sn2 B203 80.3(5) . .
B204 Sn2 B203 46.5(4) . .
B206 Sn2 B203 80.0(5) . .
B200 Sn2 B203 46.9(4) . .
B202 Sn2 Rh1 142.5(3) . .
B204 Sn2 Rh1 134.7(3) . .
B206 Sn2 Rh1 142.7(3) . .
B200 Sn2 Rh1 135.0(3) . .
B203 Sn2 Rh1 130.6(3) . .
B309 Sn3 B307 46.9(4) . .
B309 Sn3 B300 81.3(4) . .
B307 Sn3 B300 80.7(4) . .
B309 Sn3 B304 46.8(5) . .
B307 Sn3 B304 80.1(5) . .
B300 Sn3 B304 48.0(4) . .
B309 Sn3 B303 81.3(5) . .
B307 Sn3 B303 47.5(4) . .
B300 Sn3 B303 47.2(4) . .
B304 Sn3 B303 81.3(4) . .
B309 Sn3 Rh1 130.8(3) . .
B307 Sn3 Rh1 137.1(3) . .
B300 Sn3 Rh1 140.2(3) . .
B304 Sn3 Rh1 132.9(3) . .
B303 Sn3 Rh1 142.8(3) . .
C1 Rh1 C2 179.2(6) . .
C1 Rh1 Sn3 88.0(3) . .
C2 Rh1 Sn3 91.3(4) . .
C1 Rh1 Sn2 88.1(3) . .
C2 Rh1 Sn2 92.3(5) . .
Sn3 Rh1 Sn2 119.70(3) . .
C1 Rh1 Sn1 87.8(3) . .
C2 Rh1 Sn1 92.6(4) . .
Sn3 Rh1 Sn1 120.96(4) . .
Sn2 Rh1 Sn1 118.96(4) . .

loop_
_geom_bond_atom_site_label_1
_geom_bond_atom_site_label_2
_geom_bond_distance
_geom_bond_site_symmetry_2
O1 C1 1.155(12) .
C1 Rh1 1.873(12) .
N1 C106 1.495(15) .
N1 C102 1.513(16) .
N1 C104 1.514(13) .
N1 C100 1.536(15) .
N2 C200 1.488(14) .
N2 C204 1.515(13) .
N2 C203 1.538(13) .
N2 C207 1.541(13) .
O2 C2 1.140(14) .
C2 Rh1 1.874(14) .
C205 C204 1.537(14) .
C205 H20A 0.9600 .
C205 H20B 0.9600 .
C205 H20C 0.9600 .
C204 H20D 0.9700 .
C204 H20E 0.9700 .
C207 C206 1.467(16) .
C207 H20F 0.9700 .
C207 H20G 0.9700 .
C206 H20H 0.9600 .
C206 H20I 0.9600 .
C206 H20J 0.9600 .
C202 C203 1.491(15) .
C202 H20K 0.9600 .
C202 H20L 0.9600 .
C202 H20M 0.9600 .
C201 C200 1.540(16) .
C201 H20N 0.9600 .
C201 H20O 0.9600 .
C201 H20P 0.9600 .
C203 H20Q 0.9700 .
C203 H20R 0.9700 .
C200 H20S 0.9700 .
C200 H20T 0.9700 .
C105 C104 1.538(15) .
C105 H10A 0.9600 .
C105 H10B 0.9600 .
C105 H10C 0.9600 .
C103 C102 1.517(19) .
C103 H10D 0.9600 .
C103 H10E 0.9600 .
C103 H10F 0.9600 .
C104 H10G 0.9700 .
C104 H10H 0.9700 .
C102 H10I 0.9700 .
C102 H10J 0.9700 .
C100 C101 1.516(18) .
C100 H10K 0.9700 .
C100 H10L 0.9700 .
C101 H10M 0.9600 .
C101 H10N 0.9600 .
C101 H10O 0.9600 .
B100 B104 1.753(16) .
B100 B102 1.768(16) .
B100 B103 1.878(17) .
B100 B101 1.891(17) .
B100 Sn1 2.343(10) .
B100 H100 1.1000 .
B101 B102 1.747(14) .
B101 B108 1.780(16) .
B101 B105 1.895(18) .
B101 Sn1 2.346(11) .
B101 H101 1.1000 .
B102 B110 1.763(18) .
B102 B108 1.785(19) .
B102 B104 1.793(18) .
B102 H102 1.1000 .
B103 B104 1.775(17) .
B103 B106 1.78(2) .
B103 B107 1.874(18) .
B103 Sn1 2.357(12) .
B103 H103 1.1000 .
B104 B110 1.78(2) .
B104 B106 1.796(19) .
B104 H104 1.1000 .
B105 B108 1.752(17) .
B105 B109 1.76(2) .
B105 B107 1.88(2) .
B105 Sn1 2.343(14) .
B105 H105 1.1000 .
B106 B109 1.74(2) .
B106 B107 1.750(18) .
B106 B110 1.77(2) .
B106 H106 1.1000 .
B107 B109 1.74(2) .
B107 Sn1 2.318(13) .
B107 H107 1.1000 .
B108 B110 1.75(2) .
B108 B109 1.778(19) .
B108 H108 1.1000 .
B109 B110 1.763(19) .
B109 H109 1.1000 .
B110 H110 1.1000 .
N3 C306 1.475(16) .
N3 C320 1.49(3) .
N3 C322 1.49(3) .
N3 C300 1.513(18) .
N3 C304 1.523(18) .
N3 C321 1.54(3) .
N3 C302 1.562(19) .
N3 C323 1.58(3) .
B200 B205 1.724(18) .
B200 B210 1.72(2) .
B200 B206 1.859(18) .
B200 B203 1.873(18) .
B200 Sn2 2.353(12) .
B200 H200 1.1000 .
B300 B305 1.750(17) .
B300 B302 1.776(17) .
B300 B303 1.877(17) .
B300 B304 1.898(16) .
B300 Sn3 2.325(11) .
B300 H300 1.1000 .
B201 B204 1.753(19) .
B201 B202 1.76(2) .
B201 B208 1.787(19) .
B201 B207 1.80(2) .
B201 B209 1.814(19) .
B201 H201 1.1000 .
B202 B209 1.757(16) .
B202 B204 1.875(18) .
B202 B206 1.879(17) .
B202 Sn2 2.332(12) .
B202 H202 1.1000 .
B203 B210 1.735(18) .
B203 B207 1.74(2) .
B203 B204 1.851(17) .
B203 Sn2 2.355(12) .
B203 H203 1.1000 .
B204 B207 1.75(2) .
B204 Sn2 2.333(13) .
B204 H204 1.1000 .
B301 B304 1.722(19) .
B301 B310 1.766(19) .
B301 B305 1.774(19) .
B301 B309 1.808(18) .
B301 B308 1.82(2) .
B301 H301 1.1000 .
B302 B303 1.773(17) .
B302 B310 1.777(18) .
B302 B305 1.785(18) .
B302 B306 1.786(17) .
B302 H302 1.1000 .
B303 B306 1.765(17) .
B303 B307 1.882(17) .
B303 Sn3 2.359(12) .
B303 H303 1.1000 .
B304 B305 1.760(18) .
B304 B309 1.845(19) .
B304 Sn3 2.340(11) .
B304 H304 1.1000 .
B305 B310 1.773(19) .
B305 H305 1.1000 .
B205 B206 1.723(17) .
B205 B210 1.77(2) .
B205 B209 1.789(18) .
B205 B208 1.81(2) .
B205 H205 1.1000 .
B306 B307 1.778(18) .
B306 B308 1.785(19) .
B306 B310 1.787(17) .
B306 H306 1.1000 .
B206 B209 1.745(18) .
B206 Sn2 2.350(11) .
B206 H206 1.1000 .
B307 B308 1.80(2) .
B307 B309 1.837(18) .
B307 Sn3 2.310(13) .
B307 H307 1.1000 .
C107 C106 1.519(18) .
C107 H10P 0.9600 .
C107 H10Q 0.9600 .
C107 H10R 0.9600 .
B308 B310 1.778(19) .
B308 B309 1.813(19) .
B308 H308 1.1000 .
B207 B208 1.77(2) .
B207 B210 1.79(2) .
B207 H207 1.1000 .
B208 B210 1.79(2) .
B208 B209 1.80(2) .
B208 H208 1.1000 .
B209 H209 1.1000 .
B309 Sn3 2.306(13) .
B309 H309 1.1000 .
B210 H210 1.1000 .
C106 H10S 0.9700 .
C106 H10T 0.9700 .
B310 H310 1.1000 .
N4 C423 1.42(4) .
N4 C400 1.48(2) .
N4 C402 1.491(18) .
N4 C424 1.51(4) .
N4 C422 1.55(4) .
N4 C404 1.55(2) .
N4 C407 1.58(2) .
C307 C323 1.42(3) .
C307 C306 1.538(18) .
C307 H39G 0.9600 .
C307 H39H 0.9600 .
C307 H39I 0.9600 .
C307 H39J 0.9601 .
C307 H39K 0.9600 .
C307 H39L 0.9599 .
C305 C304 1.48(2) .
C305 C320 1.50(3) .
C305 H39M 0.9600 .
C305 H39N 0.9600 .
C305 H39O 0.9600 .
C305 H39P 0.9600 .
C305 H39Q 0.9600 .
C305 H39R 0.9600 .
N5 C502 1.36(3) 2
N5 C502 1.36(3) .
N5 C571 1.50(2) 2
N5 C571 1.50(2) .
N5 C500 1.51(2) 2
N5 C500 1.51(2) .
N5 C551 1.81(4) 2
N5 C551 1.81(4) .
C301 C300 1.55(2) .
C301 C322 1.60(3) .
C301 H39A 0.9600 .
C301 H39B 0.9600 .
C301 H39C 0.9600 .
C301 H39D 0.9601 .
C301 H39E 0.9600 .
C301 H39F 0.9599 .
C406 C422 1.47(4) .
C406 C407 1.52(3) .
C406 H49G 0.9600 .
C406 H49H 0.9600 .
C406 H49I 0.9600 .
C406 H49J 0.9600 .
C406 H49K 0.9600 .
C406 H49L 0.9599 .
C303 C321 1.44(4) .
C303 C302 1.48(2) .
C303 H39S 0.9600 .
C303 H39T 0.9600 .
C303 H39U 0.9600 .
C303 H39V 0.9599 .
C303 H39W 0.9601 .
C303 H39X 0.9601 .
C405 C404 1.46(3) .
C405 C423 1.64(4) .
C405 H49X 0.9600 .
C405 H49Y 0.9600 .
C405 H49C 0.9600 .
C405 H49D 0.9600 .
C405 H49E 0.9600 .
C405 H49F 0.9600 .
C300 H30A 0.9700 .
C300 H30B 0.9700 .
C304 H30C 0.9700 .
C304 H30D 0.9700 .
C302 H30E 0.9700 .
C302 H30F 0.9700 .
C306 H30G 0.9700 .
C306 H30H 0.9700 .
C323 H32A 0.9700 .
C323 H32B 0.9700 .
C320 H32C 0.9700 .
C320 H32D 0.9700 .
C322 H32E 0.9700 .
C322 H32F 0.9700 .
C321 H32G 0.9700 .
C321 H32H 0.9700 .
C402 C420 1.43(4) .
C402 C403 1.46(3) .
C402 H49W 0.9700 .
C402 H49B 0.9700 .
C402 H49A 0.9700 .
C402 H49V 0.9700 .
C502 C503 1.44(4) .
C502 H50A 0.9700 .
C502 H50B 0.9700 .
C503 H50C 0.9600 .
C503 H50D 0.9600 .
C503 H50E 0.9600 .
C500 C501 1.520(18) .
C500 H50F 0.9700 .
C500 H50G 0.9700 .
C501 H50H 0.9600 .
C501 H50I 0.9600 .
C501 H50J 0.9600 .
C550 C551 1.485(19) .
C550 H55A 0.9600 .
C550 H55B 0.9600 .
C550 H55C 0.9600 .
C551 H55D 0.9700 .
C551 H55E 0.9700 .
C571 C572 1.51(2) .
C571 H57A 0.9700 .
C571 H57B 0.9700 .
C572 H57C 0.9600 .
C572 H57D 0.9600 .
C572 H57E 0.9600 .
C403 H49A 1.1523 .
C403 H40A 0.9600 .
C403 H40B 0.9600 .
C403 H40C 0.9600 .
C404 H40D 0.9700 .
C404 H40E 0.9700 .
C400 C401 1.47(3) .
C400 H40F 0.9700 .
C400 H40G 0.9700 .
C407 H49K 1.2593 .
C407 H40H 0.9700 .
C407 H40I 0.9700 .
C401 H40J 0.9600 .
C401 H40K 0.9600 .
C401 H40L 0.9600 .
C420 H42A 0.9600 .
C420 H42B 0.9600 .
C420 H42C 0.9600 .
C423 H42D 0.9700 .
C423 H42E 0.9700 .
C422 H42F 0.9700 .
C422 H42G 0.9700 .
C424 C425 1.43(5) .
C424 H42H 0.9700 .
C424 H42I 0.9700 .
C425 H42J 0.9600 .
C425 H42K 0.9600 .
C425 H42L 0.9600 .
C181 C180 1.50(2) .
C181 H18A 0.9602 .
C181 H18B 0.9600 .
C181 H18C 0.9599 .
C180 N18 1.02(2) .
C160 N16 1.012(19) .
C160 C161 1.515(19) .
C161 H16A 0.9600 .
C161 H16B 0.9600 .
C161 H16C 0.9600 .
C250 N20 1.01(2) .
C250 C251 1.51(2) .
C250 N20 1.74(9) 2
N20 C250 1.74(9) 2
N20 N20 1.89(19) 2
C251 H25A 0.9600 .
C251 H25B 0.9600 .
C251 H25C 0.9600 .
N6 C600 0.989(18) .
C600 C601 1.493(18) .
C601 H60A 0.9600 .
C601 H60B 0.9600 .
C601 H60C 0.9600 .
N10 C150 1.013(18) .
C150 C151 1.496(18) .
C151 H15A 0.9600 .
C151 H15B 0.9600 .
C151 H15C 0.9600 .
N12 C171 1.021(19) .
C171 C170 1.505(19) .
C170 H17A 0.9597 .
C170 H17B 0.9601 .
C170 H17C 0.9602 .
N90 C900 1.013(18) .
C901 C900 1.509(18) .
C901 H90A 0.9600 .
C901 H90B 0.9600 .
C901 H90C 0.9600 .
C190 N11 1.02(2) .
C190 C191 1.50(2) .
C190 C190 2.04(4) 2
C191 H19A 0.9600 .
C191 H19B 0.9600 .
C191 H19C 0.9600 .
N11 C190 1.02(2) 2
Sn1 Rh1 2.5676(10) .
Sn2 Rh1 2.5665(11) .
Sn3 Rh1 2.5652(10) .
